data_4334618
loop_
_publ_author_name
'Emily V. Eames'
'Ra\'ul Hern\'andez S\'anchez'
'Theodore A. Betley'

_publ_section_title
;
 Metal Atom Lability in Polynuclear Complexes
;
_journal_name_full 'Inorganic Chemistry'
_journal_page_first 5006
_journal_page_last 5012
_journal_paper_doi 10.1021/ic302694y
_journal_volume 52
_journal_year 2013
_chemical_formula_sum 'C139 H129 Cl2 Co4 Fe2 N12'
_chemical_formula_weight 2385.86
_chemical_name_systematic
; 
 ? 
;
_space_group_IT_number 2
_symmetry_cell_setting triclinic
_symmetry_space_group_name_Hall '-P 1'
_symmetry_space_group_name_H-M 'P -1'
_atom_sites_solution_hydrogens geom
_atom_sites_solution_primary direct
_atom_sites_solution_secondary difmap
_audit_creation_method SHELXL-97
_cell_angle_alpha 74.295(2)
_cell_angle_beta 67.153(2)
_cell_angle_gamma 80.516(2)
_cell_formula_units_Z 2
_cell_length_a 18.098(3)
_cell_length_b 19.088(3)
_cell_length_c 19.350(3)
_cell_measurement_reflns_used 31028
_cell_measurement_temperature 100(2)
_cell_measurement_theta_max 25.0625
_cell_measurement_theta_min 2.19
_cell_volume 5916.7(16)
_computing_cell_refinement 'Bruker SAINT'
_computing_data_collection 'Bruker SMART'
_computing_data_reduction 'Bruker SAINT'
_computing_molecular_graphics XP
_computing_publication_material XCIF
_computing_structure_refinement 'SHELXL-97 (Sheldrick, 2008)'
_computing_structure_solution 'SHELXS-97 (Sheldrick, 2008)'
_diffrn_ambient_temperature 100(2)
_diffrn_measured_fraction_theta_full 0.992
_diffrn_measured_fraction_theta_max 0.992
_diffrn_measurement_device_type 'CCD area detector'
_diffrn_measurement_method 'phi and omega scans'
_diffrn_radiation_monochromator graphite
_diffrn_radiation_source 'fine-focus sealed tube'
_diffrn_radiation_type MoK\a
_diffrn_radiation_wavelength 0.71073
_diffrn_reflns_av_R_equivalents 0.0670
_diffrn_reflns_av_sigmaI/netI 0.0762
_diffrn_reflns_limit_h_max 21
_diffrn_reflns_limit_h_min -21
_diffrn_reflns_limit_k_max 22
_diffrn_reflns_limit_k_min -22
_diffrn_reflns_limit_l_max 23
_diffrn_reflns_limit_l_min -23
_diffrn_reflns_number 64238
_diffrn_reflns_theta_full 25.09
_diffrn_reflns_theta_max 25.09
_diffrn_reflns_theta_min 1.51
_exptl_absorpt_coefficient_mu 0.889
_exptl_absorpt_correction_T_max 0.9653
_exptl_absorpt_correction_T_min 0.6750
_exptl_absorpt_correction_type multi-scan
_exptl_absorpt_process_details 'SADABS (Bruker AXS, 2004)'
_exptl_crystal_colour brown
_exptl_crystal_density_diffrn 1.339
_exptl_crystal_description plate
_exptl_crystal_F_000 2482
_exptl_crystal_size_max 0.48
_exptl_crystal_size_mid 0.28
_exptl_crystal_size_min 0.04
_refine_diff_density_max 3.018
_refine_diff_density_min -1.016
_refine_diff_density_rms 0.175
_refine_ls_extinction_method none
_refine_ls_goodness_of_fit_ref 1.092
_refine_ls_hydrogen_treatment riding
_refine_ls_matrix_type full
_refine_ls_number_parameters 1191
_refine_ls_number_reflns 20900
_refine_ls_number_restraints 540
_refine_ls_restrained_S_all 1.078
_refine_ls_R_factor_all 0.1372
_refine_ls_R_factor_gt 0.1009
_refine_ls_shift/su_max 0.029
_refine_ls_shift/su_mean 0.001
_refine_ls_structure_factor_coef Fsqd
_refine_ls_weighting_details 'calc w=1/[\s^2^(Fo^2^)+(0.1466P)^2^+46.3412P] where P=(Fo^2^+2Fc^2^)/3'
_refine_ls_weighting_scheme calc
_refine_ls_wR_factor_gt 0.2636
_refine_ls_wR_factor_ref 0.2914
_reflns_number_gt 14762
_reflns_number_total 20900
_reflns_threshold_expression >2sigma(I)
_cod_data_source_file ic302694y_si_002_5.cif
_cod_data_source_block Fe2Co4L2Cl2
_cod_original_cell_volume 5916.7(14)
_cod_database_code 4334618

loop_
_symmetry_equiv_pos_as_xyz
'x, y, z'
'-x, -y, -z'

loop_
_atom_site_label
_atom_site_type_symbol
_atom_site_fract_x
_atom_site_fract_y
_atom_site_fract_z
_atom_site_U_iso_or_equiv
_atom_site_adp_type
_atom_site_occupancy
_atom_site_symmetry_multiplicity
_atom_site_calc_flag
_atom_site_refinement_flags
_atom_site_disorder_assembly
_atom_site_disorder_group
C1A C 0.4456(5) 0.0639(5) 0.6420(5) 0.0328(19) Uani 1 1 d . . .
H1AA H 0.4692 0.0157 0.6330 0.049 Uiso 1 1 calc R . .
H1AB H 0.3893 0.0601 0.6768 0.049 Uiso 1 1 calc R . .
H1AC H 0.4755 0.0824 0.6654 0.049 Uiso 1 1 calc R . .
C1B C -0.0519(5) 0.3756(5) 0.6441(5) 0.0316(19) Uani 1 1 d . . .
H1BA H -0.0649 0.4284 0.6359 0.047 Uiso 1 1 calc R . .
H1BB H -0.0234 0.3603 0.6802 0.047 Uiso 1 1 calc R . .
H1BC H -0.1016 0.3503 0.6653 0.047 Uiso 1 1 calc R . .
C2A C 0.4499(5) 0.1168(4) 0.5647(5) 0.0242(17) Uani 1 1 d . . .
C2B C 0.0021(5) 0.3563(4) 0.5665(5) 0.0252(17) Uani 1 1 d . . .
C3A C 0.5386(5) 0.1169(4) 0.5117(4) 0.0226(16) Uani 1 1 d . . .
H3AA H 0.5698 0.1327 0.5363 0.027 Uiso 1 1 calc R . .
H3AB H 0.5585 0.0664 0.5063 0.027 Uiso 1 1 calc R . .
C3B C -0.0478(4) 0.3772(4) 0.5147(5) 0.0243(17) Uani 1 1 d . . .
H3BA H -0.0966 0.3494 0.5400 0.029 Uiso 1 1 calc R . .
H3BB H -0.0653 0.4297 0.5099 0.029 Uiso 1 1 calc R . .
C4A C 0.3987(5) 0.0860(4) 0.5339(4) 0.0216(16) Uani 1 1 d . . .
H4AA H 0.4163 0.0339 0.5353 0.026 Uiso 1 1 calc R . .
H4AB H 0.3422 0.0881 0.5699 0.026 Uiso 1 1 calc R . .
C4B C 0.0763(4) 0.3995(4) 0.5352(4) 0.0191(15) Uani 1 1 d . . .
H4BA H 0.0580 0.4510 0.5369 0.023 Uiso 1 1 calc R . .
H4BB H 0.1059 0.3815 0.5709 0.023 Uiso 1 1 calc R . .
C5A C 0.4166(5) 0.1912(4) 0.5830(4) 0.0215(16) Uani 1 1 d . . .
H5AA H 0.3597 0.1872 0.6180 0.026 Uiso 1 1 calc R . .
H5AB H 0.4463 0.2028 0.6116 0.026 Uiso 1 1 calc R . .
C5B C 0.0209(4) 0.2731(4) 0.5849(4) 0.0212(16) Uani 1 1 d . . .
H5BA H 0.0513 0.2618 0.6199 0.025 Uiso 1 1 calc R . .
H5BB H -0.0307 0.2498 0.6136 0.025 Uiso 1 1 calc R . .
C6A C 0.6358(4) 0.1726(4) 0.3880(5) 0.0251(17) Uani 1 1 d . . .
C6B C -0.0520(5) 0.3751(4) 0.3908(5) 0.0241(17) Uani 1 1 d . . .
C7A C 0.7025(5) 0.1424(4) 0.4072(5) 0.0286(18) Uani 1 1 d . . .
H7A H 0.6969 0.1085 0.4548 0.034 Uiso 1 1 calc R . .
C7B C -0.1341(5) 0.3965(4) 0.4105(5) 0.0281(18) Uani 1 1 d . . .
H7B H -0.1641 0.4099 0.4581 0.034 Uiso 1 1 calc R . .
C8A C 0.7789(5) 0.1637(5) 0.3537(6) 0.037(2) Uani 1 1 d . . .
H8A H 0.8253 0.1433 0.3654 0.044 Uiso 1 1 calc R . .
C8B C -0.1706(5) 0.3977(5) 0.3585(6) 0.037(2) Uani 1 1 d . . .
H8B H -0.2260 0.4129 0.3707 0.044 Uiso 1 1 calc R . .
C9A C 0.7874(5) 0.2125(5) 0.2862(6) 0.040(2) Uani 1 1 d . . .
H9A H 0.8395 0.2266 0.2519 0.048 Uiso 1 1 calc R . .
C9B C -0.1280(5) 0.3771(5) 0.2899(6) 0.040(2) Uani 1 1 d . . .
H9B H -0.1550 0.3767 0.2566 0.047 Uiso 1 1 calc R . .
C10A C 0.7203(5) 0.2426(5) 0.2661(5) 0.0323(19) Uani 1 1 d . . .
H10A H 0.7264 0.2773 0.2190 0.039 Uiso 1 1 calc R . .
C10B C -0.0440(6) 0.3565(5) 0.2680(6) 0.040(2) Uani 1 1 d . . .
H10B H -0.0141 0.3431 0.2204 0.049 Uiso 1 1 calc R . .
C11A C 0.6446(5) 0.2202(4) 0.3167(5) 0.0264(17) Uani 1 1 d . . .
C11B C -0.0075(4) 0.3568(4) 0.3198(5) 0.0259(18) Uani 1 1 d . . .
C12A C 0.5646(5) 0.2908(4) 0.2398(4) 0.0246(17) Uani 1 1 d . . .
C12B C 0.1320(4) 0.3211(4) 0.2416(5) 0.0253(17) Uani 1 1 d . . .
C13A C 0.5024(4) 0.3461(4) 0.2416(5) 0.0232(16) Uani 1 1 d . . .
H13A H 0.4637 0.3525 0.2899 0.028 Uiso 1 1 calc R . .
C13B C 0.1917(5) 0.2662(5) 0.2443(5) 0.0267(17) Uani 1 1 d . . .
H13B H 0.1936 0.2392 0.2927 0.032 Uiso 1 1 calc R . .
C14A C 0.4966(5) 0.3910(5) 0.1751(5) 0.036(2) Uani 1 1 d . . .
H14A H 0.4549 0.4287 0.1779 0.043 Uiso 1 1 calc R . .
C14B C 0.2493(5) 0.2500(6) 0.1765(6) 0.039(2) Uani 1 1 d . . .
H14B H 0.2892 0.2113 0.1792 0.047 Uiso 1 1 calc R . .
C15A C 0.5512(6) 0.3818(6) 0.1040(6) 0.047(3) Uani 1 1 d . . .
H15A H 0.5480 0.4136 0.0579 0.057 Uiso 1 1 calc R . .
C15B C 0.2484(6) 0.2895(6) 0.1066(6) 0.045(2) Uani 1 1 d . . .
H15B H 0.2879 0.2789 0.0606 0.054 Uiso 1 1 calc R . .
C16A C 0.6107(6) 0.3252(6) 0.1011(5) 0.045(2) Uani 1 1 d . . .
H16A H 0.6474 0.3172 0.0527 0.054 Uiso 1 1 calc R . .
C16B C 0.1877(6) 0.3469(6) 0.1033(5) 0.044(2) Uani 1 1 d . . .
H16B H 0.1858 0.3741 0.0550 0.053 Uiso 1 1 calc R . .
C17A C 0.6166(5) 0.2817(5) 0.1665(5) 0.035(2) Uani 1 1 d . . .
H17A H 0.6577 0.2434 0.1629 0.042 Uiso 1 1 calc R . .
C17B C 0.1330(5) 0.3625(5) 0.1691(5) 0.036(2) Uani 1 1 d . . .
H17B H 0.0943 0.4023 0.1664 0.044 Uiso 1 1 calc R . .
C18A C 0.3624(4) 0.0830(4) 0.4260(5) 0.0189(16) Uani 1 1 d . . .
C18B C 0.1934(4) 0.4493(4) 0.4268(5) 0.0194(15) Uani 1 1 d . . .
C19A C 0.2989(5) 0.0384(4) 0.4712(5) 0.0259(17) Uani 1 1 d . . .
H19A H 0.2753 0.0341 0.5253 0.031 Uiso 1 1 calc R . .
C19B C 0.2247(4) 0.4740(4) 0.4709(5) 0.0225(16) Uani 1 1 d . . .
H19B H 0.2089 0.4545 0.5248 0.027 Uiso 1 1 calc R . .
C20A C 0.2704(5) 0.0000(4) 0.4346(5) 0.0286(19) Uani 1 1 d . . .
H20A H 0.2275 -0.0308 0.4643 0.034 Uiso 1 1 calc R . .
C20B C 0.2798(4) 0.5283(4) 0.4337(5) 0.0262(18) Uani 1 1 d . . .
H20B H 0.3002 0.5468 0.4632 0.031 Uiso 1 1 calc R . .
C21A C 0.3048(5) 0.0069(4) 0.3554(5) 0.030(2) Uani 1 1 d . . .
H21A H 0.2858 -0.0203 0.3319 0.036 Uiso 1 1 calc R . .
C21B C 0.3047(4) 0.5551(4) 0.3559(5) 0.0265(18) Uani 1 1 d . . .
H21B H 0.3422 0.5918 0.3321 0.032 Uiso 1 1 calc R . .
C22A C 0.3661(5) 0.0527(4) 0.3103(5) 0.0285(18) Uani 1 1 d . . .
H22A H 0.3884 0.0581 0.2560 0.034 Uiso 1 1 calc R . .
C22B C 0.2756(5) 0.5292(4) 0.3111(5) 0.0252(17) Uani 1 1 d . . .
H22B H 0.2937 0.5475 0.2568 0.030 Uiso 1 1 calc R . .
C23A C 0.3952(4) 0.0912(4) 0.3467(5) 0.0198(16) Uani 1 1 d . . .
C23B C 0.2190(4) 0.4754(4) 0.3472(4) 0.0204(16) Uani 1 1 d . . .
C24A C 0.4914(6) 0.1492(5) 0.2267(5) 0.034(2) Uani 1 1 d . . .
C24B C 0.2107(5) 0.4694(4) 0.2289(5) 0.0284(18) Uani 1 1 d . . .
C25A C 0.4508(7) 0.2077(7) 0.1860(6) 0.056(2) Uani 1 1 d . . .
H25A H 0.4068 0.2368 0.2129 0.067 Uiso 1 1 calc R . .
C25B C 0.2830(5) 0.4370(5) 0.1871(5) 0.036(2) Uani 1 1 d . . .
H25B H 0.3110 0.4004 0.2137 0.043 Uiso 1 1 calc R . .
C26A C 0.4782(7) 0.2193(7) 0.1073(6) 0.056(2) Uani 1 1 d . . .
H26A H 0.4505 0.2555 0.0799 0.067 Uiso 1 1 calc R . .
C26B C 0.3151(6) 0.4570(6) 0.1076(6) 0.047(2) Uani 1 1 d . . .
H26B H 0.3645 0.4340 0.0800 0.056 Uiso 1 1 calc R . .
C27A C 0.5441(8) 0.1805(8) 0.0666(7) 0.066(3) Uani 1 1 d . . .
H27A H 0.5637 0.1919 0.0119 0.079 Uiso 1 1 calc R . .
C27B C 0.2754(7) 0.5098(6) 0.0689(6) 0.050(3) Uani 1 1 d . . .
H27B H 0.2972 0.5239 0.0143 0.060 Uiso 1 1 calc R . .
C28A C 0.5814(9) 0.1246(8) 0.1063(7) 0.071(4) Uani 1 1 d . . .
H28A H 0.6248 0.0957 0.0784 0.085 Uiso 1 1 calc R . .
C28B C 0.2030(7) 0.5432(6) 0.1094(6) 0.048(3) Uani 1 1 d . . .
H28B H 0.1764 0.5805 0.0820 0.058 Uiso 1 1 calc R . .
C29A C 0.5571(7) 0.1094(6) 0.1867(6) 0.054(3) Uani 1 1 d . . .
H29A H 0.5852 0.0725 0.2129 0.064 Uiso 1 1 calc R . .
C29B C 0.1691(6) 0.5230(5) 0.1887(6) 0.042(2) Uani 1 1 d . . .
H29B H 0.1187 0.5449 0.2157 0.051 Uiso 1 1 calc R . .
C30A C 0.3985(4) 0.3220(4) 0.5381(4) 0.0178(15) Uani 1 1 d . . .
C30B C 0.0702(4) 0.1618(4) 0.5413(4) 0.0203(15) Uani 1 1 d . . .
C31A C 0.3442(4) 0.3326(4) 0.6088(5) 0.0238(17) Uani 1 1 d . . .
H31A H 0.3148 0.2932 0.6455 0.029 Uiso 1 1 calc R . .
C31B C 0.0702(5) 0.1204(4) 0.6125(5) 0.0281(18) Uani 1 1 d . . .
H31B H 0.0710 0.1439 0.6497 0.034 Uiso 1 1 calc R . .
C32A C 0.3326(5) 0.4010(5) 0.6262(5) 0.0274(18) Uani 1 1 d . . .
H32A H 0.2963 0.4081 0.6751 0.033 Uiso 1 1 calc R . .
C32B C 0.0690(5) 0.0447(4) 0.6299(5) 0.0317(19) Uani 1 1 d . . .
H32B H 0.0680 0.0165 0.6789 0.038 Uiso 1 1 calc R . .
C33A C 0.3746(5) 0.4586(4) 0.5712(5) 0.0245(17) Uani 1 1 d . . .
H33A H 0.3663 0.5052 0.5827 0.029 Uiso 1 1 calc R . .
C33B C 0.0692(5) 0.0113(4) 0.5743(5) 0.033(2) Uani 1 1 d . . .
H33B H 0.0681 -0.0403 0.5861 0.039 Uiso 1 1 calc R . .
C34A C 0.4281(4) 0.4492(4) 0.5001(5) 0.0215(16) Uani 1 1 d . . .
H34A H 0.4563 0.4891 0.4630 0.026 Uiso 1 1 calc R . .
C34B C 0.0710(4) 0.0510(4) 0.5020(5) 0.0236(17) Uani 1 1 d . . .
H34B H 0.0717 0.0270 0.4647 0.028 Uiso 1 1 calc R . .
C35A C 0.4406(4) 0.3802(4) 0.4826(4) 0.0174(15) Uani 1 1 d . . .
C35B C 0.0719(4) 0.1265(4) 0.4850(5) 0.0216(16) Uani 1 1 d . . .
C36A C 0.5426(4) 0.4151(4) 0.3539(4) 0.0178(15) Uani 1 1 d . . .
C36B C 0.0679(5) 0.1481(4) 0.3563(5) 0.0236(16) Uani 1 1 d . . .
C37A C 0.5038(5) 0.4772(4) 0.3209(5) 0.0278(18) Uani 1 1 d . . .
H37A H 0.4469 0.4840 0.3413 0.033 Uiso 1 1 calc R . .
C37B C 0.1315(5) 0.1004(4) 0.3237(5) 0.0314(19) Uani 1 1 d . . .
H37B H 0.1719 0.0835 0.3454 0.038 Uiso 1 1 calc R . .
C38A C 0.5475(6) 0.5285(5) 0.2590(5) 0.034(2) Uani 1 1 d . . .
H38A H 0.5206 0.5710 0.2382 0.041 Uiso 1 1 calc R . .
C38B C 0.1357(6) 0.0781(5) 0.2610(5) 0.039(2) Uani 1 1 d . . .
H38B H 0.1789 0.0452 0.2397 0.047 Uiso 1 1 calc R . .
C39A C 0.6300(6) 0.5185(5) 0.2272(5) 0.038(2) Uani 1 1 d . . .
H39A H 0.6598 0.5532 0.1837 0.045 Uiso 1 1 calc R . .
C39B C 0.0780(6) 0.1025(5) 0.2277(6) 0.042(2) Uani 1 1 d . . .
H39B H 0.0816 0.0866 0.1840 0.050 Uiso 1 1 calc R . .
C40A C 0.6693(5) 0.4570(5) 0.2593(5) 0.0309(19) Uani 1 1 d . . .
H40A H 0.7262 0.4504 0.2380 0.037 Uiso 1 1 calc R . .
C40B C 0.0151(5) 0.1503(5) 0.2591(5) 0.036(2) Uani 1 1 d . . .
H40B H -0.0245 0.1679 0.2364 0.044 Uiso 1 1 calc R . .
C41A C 0.6259(5) 0.4054(4) 0.3222(4) 0.0232(16) Uani 1 1 d . . .
H41A H 0.6532 0.3636 0.3436 0.028 Uiso 1 1 calc R . .
C41B C 0.0099(5) 0.1725(4) 0.3238(5) 0.0251(17) Uani 1 1 d . . .
H41B H -0.0338 0.2046 0.3458 0.030 Uiso 1 1 calc R . .
N1A N 0.5535(4) 0.1641(3) 0.4353(4) 0.0201(13) Uani 1 1 d . . .
N1B N -0.0057(4) 0.3639(3) 0.4380(4) 0.0203(13) Uani 1 1 d . . .
N2A N 0.4001(4) 0.1214(3) 0.4559(4) 0.0194(13) Uani 1 1 d . . .
N2B N 0.1336(4) 0.3981(3) 0.4568(4) 0.0197(13) Uani 1 1 d . . .
N3A N 0.4203(3) 0.2537(3) 0.5163(3) 0.0164(12) Uani 1 1 d . . .
N3B N 0.0667(3) 0.2385(3) 0.5192(4) 0.0210(13) Uani 1 1 d . . .
N4A N 0.5680(4) 0.2465(3) 0.3101(4) 0.0218(13) Uani 1 1 d . . .
N4B N 0.0744(4) 0.3354(3) 0.3132(4) 0.0210(13) Uani 1 1 d . . .
N5A N 0.4612(4) 0.1332(4) 0.3091(4) 0.0242(14) Uani 1 1 d . . .
N5B N 0.1799(4) 0.4495(3) 0.3105(4) 0.0234(14) Uani 1 1 d . . .
N6A N 0.4986(4) 0.3603(3) 0.4166(3) 0.0172(12) Uani 1 1 d . . .
N6B N 0.0636(4) 0.1752(3) 0.4194(4) 0.0201(13) Uani 1 1 d . . .
Cl1 Cl 0.30307(11) 0.28168(10) 0.35822(11) 0.0235(4) Uani 1 1 d . . .
Cl2 Cl 0.23162(10) 0.23876(10) 0.54912(10) 0.0217(4) Uani 1 1 d . . .
Fe1A Fe 0.36439(6) 0.23118(5) 0.44934(6) 0.0161(2) Uani 1 1 d . . .
Fe1B Fe 0.17334(6) 0.29032(5) 0.45092(6) 0.0171(2) Uani 1 1 d . . .
Co2A Co 0.50515(6) 0.26242(5) 0.41760(6) 0.0181(2) Uani 1 1 d . . .
Co2B Co 0.05644(6) 0.27266(5) 0.42034(6) 0.0192(2) Uani 1 1 d . . .
Co3A Co 0.49233(6) 0.16706(5) 0.37356(6) 0.0186(2) Uani 1 1 d . . .
Co3B Co 0.10211(6) 0.38718(5) 0.37561(6) 0.0186(2) Uani 1 1 d . . .
C1E C 0.5476(8) 0.6909(8) 0.0931(6) 0.105(6) Uani 1 1 d G . .
H1E H 0.5920 0.7155 0.0873 0.126 Uiso 1 1 calc R . .
C2E C 0.4696(11) 0.7184(5) 0.1281(7) 0.113(7) Uani 1 1 d G . .
H2E H 0.4607 0.7618 0.1463 0.136 Uiso 1 1 calc R . .
C3E C 0.4047(7) 0.6825(8) 0.1366(6) 0.119(7) Uani 1 1 d G . .
H3E H 0.3514 0.7013 0.1605 0.143 Uiso 1 1 calc R . .
C4E C 0.4177(7) 0.6191(7) 0.1101(6) 0.093(5) Uani 1 1 d G . .
H4E H 0.3734 0.5945 0.1159 0.112 Uiso 1 1 calc R . .
C5E C 0.4957(9) 0.5916(5) 0.0751(5) 0.088(5) Uani 1 1 d G . .
H5E H 0.5047 0.5483 0.0570 0.105 Uiso 1 1 calc R . .
C6E C 0.5606(6) 0.6275(8) 0.0666(5) 0.107(7) Uani 1 1 d G . .
H6E H 0.6139 0.6087 0.0427 0.128 Uiso 1 1 calc R . .
C1G C 0.2165(6) 0.0429(7) 0.7100(5) 0.102(2) Uani 1 1 d GU . .
H1G H 0.2052 0.0475 0.6649 0.122 Uiso 1 1 calc R . .
C2G C 0.2372(6) -0.0254(6) 0.7489(7) 0.102(2) Uani 1 1 d GU . .
H2G H 0.2400 -0.0674 0.7304 0.122 Uiso 1 1 calc R . .
C3G C 0.2536(6) -0.0322(6) 0.8149(6) 0.102(2) Uani 1 1 d GU . .
H3G H 0.2677 -0.0789 0.8415 0.122 Uiso 1 1 calc R . .
C4G C 0.2495(6) 0.0292(7) 0.8421(5) 0.102(2) Uani 1 1 d GU . .
H4G H 0.2608 0.0246 0.8872 0.122 Uiso 1 1 calc R . .
C5G C 0.2289(6) 0.0975(6) 0.8032(7) 0.102(2) Uani 1 1 d GU . .
H5G H 0.2260 0.1395 0.8217 0.122 Uiso 1 1 calc R . .
C6G C 0.2124(6) 0.1044(6) 0.7371(6) 0.102(2) Uani 1 1 d GU . .
H6G H 0.1983 0.1510 0.7105 0.122 Uiso 1 1 calc R . .
C1F C 0.1667(4) 0.7792(3) 0.4579(4) 0.049(3) Uani 1 1 d G . .
H1F H 0.1645 0.7519 0.5076 0.059 Uiso 1 1 calc R . .
C2F C 0.1289(4) 0.8489(3) 0.4492(3) 0.043(2) Uani 1 1 d G . .
H2F H 0.1008 0.8692 0.4929 0.052 Uiso 1 1 calc R . .
C3F C 0.1322(4) 0.8888(3) 0.3765(4) 0.046(2) Uani 1 1 d G . .
H3F H 0.1064 0.9364 0.3706 0.056 Uiso 1 1 calc R . .
C4F C 0.1733(5) 0.8592(4) 0.3126(3) 0.060(3) Uani 1 1 d G . .
H4F H 0.1755 0.8865 0.2629 0.072 Uiso 1 1 calc R . .
C5F C 0.2111(4) 0.7895(4) 0.3213(4) 0.068(4) Uani 1 1 d G . .
H5F H 0.2391 0.7692 0.2775 0.082 Uiso 1 1 calc R . .
C6F C 0.2078(4) 0.7496(3) 0.3939(5) 0.059(3) Uani 1 1 d G . .
H6F H 0.2336 0.7020 0.3999 0.070 Uiso 1 1 calc R . .
C1D C 0.1131(5) 0.4024(5) 0.7248(4) 0.070(3) Uani 1 1 d GU . .
H1D H 0.1460 0.4331 0.6793 0.084 Uiso 1 1 calc R . .
C2D C 0.1182(5) 0.3277(5) 0.7308(5) 0.070(3) Uani 1 1 d GU . .
H2D H 0.1545 0.3073 0.6892 0.084 Uiso 1 1 calc R . .
C3D C 0.0701(6) 0.2827(4) 0.7974(6) 0.087(4) Uani 1 1 d GU . .
H3D H 0.0735 0.2316 0.8014 0.104 Uiso 1 1 calc R . .
C4D C 0.0170(6) 0.3125(5) 0.8581(5) 0.110(4) Uani 1 1 d GU . .
H4D H -0.0159 0.2817 0.9037 0.132 Uiso 1 1 calc R . .
C5D C 0.0119(6) 0.3872(6) 0.8522(5) 0.110(4) Uani 1 1 d GU . .
H5D H -0.0244 0.4075 0.8937 0.132 Uiso 1 1 calc R . .
C6D C 0.0600(6) 0.4321(4) 0.7856(6) 0.087(4) Uani 1 1 d GU . .
H6D H 0.0566 0.4832 0.7815 0.104 Uiso 1 1 calc R . .
C1J C 0.2120(9) 0.8104(8) 0.0230(5) 0.103(3) Uani 0.75 1 d PGU . .
H1J H 0.2443 0.8150 -0.0300 0.123 Uiso 0.75 1 calc PR . .
C2J C 0.2199(9) 0.7472(7) 0.0765(7) 0.103(3) Uani 0.75 1 d PGU . .
H2J H 0.2576 0.7086 0.0602 0.123 Uiso 0.75 1 calc PR . .
C3J C 0.1726(10) 0.7405(7) 0.1540(7) 0.103(3) Uani 0.75 1 d PGU . .
H3J H 0.1780 0.6973 0.1906 0.123 Uiso 0.75 1 calc PR . .
C4J C 0.1175(9) 0.7970(8) 0.1779(5) 0.103(3) Uani 0.75 1 d PGU . .
H4J H 0.0851 0.7924 0.2309 0.123 Uiso 0.75 1 calc PR . .
C5J C 0.1095(9) 0.8603(7) 0.1244(7) 0.103(3) Uani 0.75 1 d PGU . .
H5J H 0.0718 0.8989 0.1408 0.123 Uiso 0.75 1 calc PR . .
C6J C 0.1568(10) 0.8670(7) 0.0469(7) 0.103(3) Uani 0.75 1 d PGU . .
H6J H 0.1514 0.9102 0.0103 0.123 Uiso 0.75 1 calc PR . .
C1L C 0.7479(12) 0.7069(9) 0.1489(9) 0.099(4) Uani 0.65 1 d PGU A 1
H1L H 0.7704 0.6630 0.1726 0.118 Uiso 0.65 1 calc PR A 1
C2L C 0.6745(11) 0.7378(10) 0.1907(7) 0.099(4) Uani 0.65 1 d PGU A 1
H2L H 0.6468 0.7151 0.2429 0.118 Uiso 0.65 1 calc PR A 1
C3L C 0.6416(10) 0.8020(10) 0.1559(9) 0.099(4) Uani 0.65 1 d PGU A 1
H3L H 0.5914 0.8232 0.1845 0.118 Uiso 0.65 1 calc PR A 1
C4L C 0.6821(12) 0.8353(9) 0.0795(10) 0.099(4) Uani 0.65 1 d PGU A 1
H4L H 0.6596 0.8791 0.0557 0.118 Uiso 0.65 1 calc PR A 1
C5L C 0.7554(11) 0.8043(10) 0.0377(7) 0.099(4) Uani 0.65 1 d PGU A 1
H5L H 0.7831 0.8271 -0.0146 0.118 Uiso 0.65 1 calc PR A 1
C6L C 0.7884(10) 0.7401(10) 0.0724(9) 0.099(4) Uani 0.65 1 d PGU A 1
H6L H 0.8385 0.7190 0.0439 0.118 Uiso 0.65 1 calc PR A 1
C1C C 0.4207(4) 0.7854(3) 0.3265(3) 0.058(3) Uani 1 1 d G . .
H1C H 0.4257 0.8244 0.2827 0.069 Uiso 1 1 calc R . .
C2C C 0.4652(4) 0.7195(4) 0.3182(3) 0.050(3) Uani 1 1 d G . .
H2C H 0.5006 0.7135 0.2686 0.060 Uiso 1 1 calc R . .
C3C C 0.4580(3) 0.6625(3) 0.3824(3) 0.040(2) Uani 1 1 d G . .
H3C H 0.4884 0.6175 0.3767 0.048 Uiso 1 1 calc R . .
C4C C 0.4062(3) 0.6714(3) 0.4549(3) 0.033(2) Uani 1 1 d G . .
H4C H 0.4012 0.6325 0.4988 0.039 Uiso 1 1 calc R . .
C5C C 0.3616(3) 0.7373(3) 0.4633(3) 0.043(2) Uani 1 1 d G . .
H5C H 0.3262 0.7434 0.5128 0.052 Uiso 1 1 calc R . .
C6C C 0.3689(4) 0.7943(3) 0.3991(4) 0.047(3) Uani 1 1 d G . .
H6C H 0.3385 0.8393 0.4048 0.056 Uiso 1 1 calc R . .
C1Y C 0.713(7) 0.797(5) 0.048(6) 0.090(19) Uani 0.10 1 d PGU B 3
H1Y H 0.7494 0.7560 0.0355 0.109 Uiso 0.10 1 calc PR B 3
C2Y C 0.681(7) 0.806(6) 0.123(5) 0.090(19) Uani 0.10 1 d PGU B 3
H2Y H 0.6950 0.7719 0.1619 0.109 Uiso 0.10 1 calc PR B 3
C3Y C 0.627(7) 0.866(6) 0.140(4) 0.090(19) Uani 0.10 1 d PGU B 3
H3Y H 0.6049 0.8719 0.1915 0.109 Uiso 0.10 1 calc PR B 3
C4Y C 0.606(6) 0.916(5) 0.083(6) 0.090(19) Uani 0.10 1 d PGU B 3
H4Y H 0.5692 0.9562 0.0948 0.109 Uiso 0.10 1 calc PR B 3
C5Y C 0.638(7) 0.906(5) 0.008(5) 0.090(19) Uani 0.10 1 d PGU B 3
H5Y H 0.6236 0.9403 -0.0316 0.109 Uiso 0.10 1 calc PR B 3
C6Y C 0.692(7) 0.847(6) -0.010(5) 0.090(19) Uani 0.10 1 d PGU B 3
H6Y H 0.7137 0.8403 -0.0613 0.109 Uiso 0.10 1 calc PR B 3
C1 C 0.1702(10) 0.5408(12) 0.9237(8) 0.138(4) Uani 0.75 1 d PGU C 1
H1 H 0.2131 0.5044 0.9229 0.165 Uiso 0.75 1 calc PR C 1
C2 C 0.0972(12) 0.5226(10) 0.9276(8) 0.138(4) Uani 0.75 1 d PGU C 1
H2 H 0.0902 0.4738 0.9294 0.165 Uiso 0.75 1 calc PR C 1
C3 C 0.0345(9) 0.5758(13) 0.9287(8) 0.138(4) Uani 0.75 1 d PGU C 1
H3 H -0.0154 0.5634 0.9314 0.165 Uiso 0.75 1 calc PR C 1
C4 C 0.0449(10) 0.6472(12) 0.9260(10) 0.138(4) Uani 0.75 1 d PGU C 1
H4 H 0.0020 0.6836 0.9268 0.165 Uiso 0.75 1 calc PR C 1
C5 C 0.1179(13) 0.6654(10) 0.9221(11) 0.138(4) Uani 0.75 1 d PGU C 1
H5 H 0.1249 0.7142 0.9202 0.165 Uiso 0.75 1 calc PR C 1
C6 C 0.1806(9) 0.6122(14) 0.9209(9) 0.138(4) Uani 0.75 1 d PGU C 1
H6 H 0.2305 0.6246 0.9183 0.165 Uiso 0.75 1 calc PR C 1
C1K C 0.4060(17) 1.0528(11) 0.0991(15) 0.123(5) Uani 0.50 1 d PGU D 1
H1K H 0.4226 1.0967 0.1010 0.147 Uiso 0.50 1 calc PR D 1
C2K C 0.3257(16) 1.0467(11) 0.1130(17) 0.123(5) Uani 0.50 1 d PGU D 1
H2K H 0.2874 1.0865 0.1244 0.147 Uiso 0.50 1 calc PR D 1
C3K C 0.3014(14) 0.9824(14) 0.1103(17) 0.123(5) Uani 0.50 1 d PGU D 1
H3K H 0.2465 0.9783 0.1198 0.147 Uiso 0.50 1 calc PR D 1
C4K C 0.3573(17) 0.9243(11) 0.0937(15) 0.123(5) Uani 0.50 1 d PGU D 1
H4K H 0.3407 0.8803 0.0918 0.147 Uiso 0.50 1 calc PR D 1
C5K C 0.4376(16) 0.9304(11) 0.0798(15) 0.123(5) Uani 0.50 1 d PGU D 1
H5K H 0.4759 0.8906 0.0684 0.147 Uiso 0.50 1 calc PR D 1
C6K C 0.4619(14) 0.9946(14) 0.0825(15) 0.123(5) Uani 0.50 1 d PGU D 1
H6K H 0.5168 0.9988 0.0730 0.147 Uiso 0.50 1 calc PR D 1
C1Z C 0.708(3) 0.747(3) 0.161(3) 0.108(12) Uani 0.25 1 d PGU E 2
H1Z H 0.7280 0.7057 0.1910 0.129 Uiso 0.25 1 calc PR E 2
C2Z C 0.644(3) 0.791(3) 0.197(2) 0.108(12) Uani 0.25 1 d PGU E 2
H2Z H 0.6199 0.7808 0.2519 0.129 Uiso 0.25 1 calc PR E 2
C3Z C 0.615(3) 0.852(3) 0.154(3) 0.108(12) Uani 0.25 1 d PGU E 2
H3Z H 0.5708 0.8821 0.1782 0.129 Uiso 0.25 1 calc PR E 2
C4Z C 0.650(3) 0.867(3) 0.074(3) 0.108(12) Uani 0.25 1 d PGU E 2
H4Z H 0.6299 0.9081 0.0438 0.129 Uiso 0.25 1 calc PR E 2
C5Z C 0.714(3) 0.822(4) 0.037(2) 0.108(12) Uani 0.25 1 d PGU E 2
H5Z H 0.7380 0.8329 -0.0171 0.129 Uiso 0.25 1 calc PR E 2
C6Z C 0.743(3) 0.762(3) 0.081(3) 0.108(12) Uani 0.25 1 d PGU E 2
H6Z H 0.7871 0.7317 0.0565 0.129 Uiso 0.25 1 calc PR E 2
C1X C 0.146(3) 0.639(3) 0.923(3) 0.138(4) Uani 0.25 1 d PGU F 2
H1X H 0.1863 0.5995 0.9217 0.165 Uiso 0.25 1 calc PR F 2
C2X C 0.076(4) 0.630(3) 0.913(3) 0.138(4) Uani 0.25 1 d PGU F 2
H2X H 0.0686 0.5856 0.9051 0.165 Uiso 0.25 1 calc PR F 2
C3X C 0.018(3) 0.688(4) 0.915(3) 0.138(4) Uani 0.25 1 d PGU F 2
H3X H -0.0300 0.6821 0.9081 0.165 Uiso 0.25 1 calc PR F 2
C4X C 0.029(3) 0.753(3) 0.926(3) 0.138(4) Uani 0.25 1 d PGU F 2
H4X H -0.0109 0.7925 0.9277 0.165 Uiso 0.25 1 calc PR F 2
C5X C 0.099(4) 0.762(3) 0.936(2) 0.138(4) Uani 0.25 1 d PGU F 2
H5X H 0.1068 0.8064 0.9442 0.165 Uiso 0.25 1 calc PR F 2
C6X C 0.158(3) 0.704(4) 0.935(3) 0.138(4) Uani 0.25 1 d PGU F 2
H6X H 0.2055 0.7099 0.9412 0.165 Uiso 0.25 1 calc PR F 2
C1W C 0.663(2) -0.0487(13) 0.8978(19) 0.135(7) Uani 0.50 1 d PGU G 2
H1W H 0.6696 -0.1000 0.9029 0.162 Uiso 0.50 1 calc PR G 2
C2W C 0.7183(16) -0.0138(18) 0.9088(18) 0.135(7) Uani 0.50 1 d PGU G 2
H2W H 0.7620 -0.0413 0.9214 0.162 Uiso 0.50 1 calc PR G 2
C3W C 0.7094(17) 0.0613(19) 0.9012(16) 0.135(7) Uani 0.50 1 d PGU G 2
H3W H 0.7469 0.0851 0.9087 0.162 Uiso 0.50 1 calc PR G 2
C4W C 0.646(2) 0.1015(13) 0.8827(16) 0.135(7) Uani 0.50 1 d PGU G 2
H4W H 0.6395 0.1529 0.8775 0.162 Uiso 0.50 1 calc PR G 2
C5W C 0.5907(15) 0.0667(18) 0.8717(16) 0.135(7) Uani 0.50 1 d PGU G 2
H5W H 0.5471 0.0942 0.8591 0.162 Uiso 0.50 1 calc PR G 2
C6W C 0.5997(17) -0.0085(19) 0.8793(17) 0.135(7) Uani 0.50 1 d PGU G 2
H6W H 0.5622 -0.0323 0.8718 0.162 Uiso 0.50 1 calc PR G 2
C1V C 0.0521(16) 0.8903(18) 0.8810(15) 0.254(12) Uani 0.75 1 d PG H 3
H1V H 0.0944 0.8742 0.8396 0.305 Uiso 0.75 1 calc PR H 3
C2V C 0.0410(16) 0.9637(16) 0.8828(15) 0.254(12) Uani 0.75 1 d PG H 3
H2V H 0.0756 0.9978 0.8426 0.305 Uiso 0.75 1 calc PR H 3
C3V C -0.0210(18) 0.9874(14) 0.9433(18) 0.254(12) Uani 0.75 1 d PG H 3
H3V H -0.0286 1.0375 0.9445 0.305 Uiso 0.75 1 calc PR H 3
C4V C -0.0717(15) 0.9376(18) 1.0021(15) 0.254(12) Uani 0.75 1 d PG H 3
H4V H -0.1140 0.9537 1.0435 0.305 Uiso 0.75 1 calc PR H 3
C5V C -0.0605(16) 0.8642(16) 1.0004(16) 0.254(12) Uani 0.75 1 d PG H 3
H5V H -0.0952 0.8302 1.0406 0.305 Uiso 0.75 1 calc PR H 3
C6V C 0.0014(19) 0.8406(14) 0.9398(19) 0.254(12) Uani 0.75 1 d PG H 3
H6V H 0.0090 0.7904 0.9387 0.305 Uiso 0.75 1 calc PR H 3

loop_
_atom_site_aniso_label
_atom_site_aniso_U_11
_atom_site_aniso_U_22
_atom_site_aniso_U_33
_atom_site_aniso_U_23
_atom_site_aniso_U_13
_atom_site_aniso_U_12
C1A 0.038(5) 0.029(5) 0.034(5) -0.003(4) -0.020(4) 0.004(4)
C1B 0.025(4) 0.033(5) 0.034(5) -0.008(4) -0.010(4) 0.005(4)
C2A 0.030(4) 0.012(4) 0.033(4) -0.001(3) -0.015(4) -0.003(3)
C2B 0.023(4) 0.020(4) 0.029(4) -0.003(3) -0.008(3) -0.001(3)
C3A 0.026(4) 0.019(4) 0.027(4) -0.006(3) -0.016(3) 0.007(3)
C3B 0.018(4) 0.017(4) 0.037(5) -0.003(3) -0.012(3) 0.005(3)
C4A 0.024(4) 0.013(4) 0.027(4) -0.003(3) -0.010(3) -0.001(3)
C4B 0.021(4) 0.012(3) 0.024(4) -0.005(3) -0.007(3) -0.004(3)
C5A 0.027(4) 0.017(4) 0.023(4) 0.000(3) -0.015(3) -0.002(3)
C5B 0.019(4) 0.019(4) 0.020(4) -0.002(3) -0.002(3) 0.000(3)
C6A 0.012(4) 0.021(4) 0.044(5) -0.015(4) -0.009(3) 0.001(3)
C6B 0.024(4) 0.019(4) 0.034(5) -0.002(3) -0.019(4) 0.000(3)
C7A 0.022(4) 0.014(4) 0.051(5) -0.006(4) -0.018(4) 0.004(3)
C7B 0.017(4) 0.022(4) 0.047(5) -0.013(4) -0.014(4) 0.011(3)
C8A 0.017(4) 0.027(5) 0.072(7) -0.012(4) -0.021(4) 0.003(3)
C8B 0.015(4) 0.036(5) 0.065(6) -0.014(4) -0.022(4) 0.007(4)
C9A 0.020(4) 0.032(5) 0.068(7) -0.012(5) -0.015(4) -0.004(4)
C9B 0.033(5) 0.042(5) 0.058(6) -0.021(5) -0.030(5) 0.008(4)
C10A 0.024(4) 0.026(4) 0.044(5) -0.007(4) -0.010(4) 0.000(3)
C10B 0.047(6) 0.025(4) 0.075(7) -0.016(4) -0.048(5) 0.005(4)
C11A 0.022(4) 0.022(4) 0.039(5) -0.016(4) -0.012(4) 0.004(3)
C11B 0.016(4) 0.025(4) 0.039(5) 0.001(3) -0.018(4) -0.004(3)
C12A 0.022(4) 0.030(4) 0.026(4) -0.014(3) -0.007(3) -0.005(3)
C12B 0.016(4) 0.029(4) 0.033(4) -0.006(3) -0.008(3) -0.009(3)
C13A 0.015(4) 0.032(4) 0.029(4) -0.012(3) -0.010(3) -0.003(3)
C13B 0.019(4) 0.032(4) 0.034(5) -0.007(4) -0.013(4) -0.008(3)
C14A 0.026(4) 0.051(6) 0.030(5) 0.001(4) -0.013(4) -0.011(4)
C14B 0.016(4) 0.058(6) 0.047(6) -0.029(5) -0.001(4) -0.006(4)
C15A 0.042(6) 0.064(7) 0.036(5) 0.000(5) -0.017(5) -0.014(5)
C15B 0.037(5) 0.066(7) 0.035(5) -0.020(5) -0.006(4) -0.012(5)
C16A 0.047(6) 0.060(7) 0.025(5) -0.011(4) -0.003(4) -0.015(5)
C16B 0.051(6) 0.060(7) 0.022(5) -0.002(4) -0.012(4) -0.023(5)
C17A 0.024(4) 0.043(5) 0.034(5) -0.017(4) 0.001(4) -0.006(4)
C17B 0.034(5) 0.035(5) 0.047(6) -0.006(4) -0.022(4) -0.008(4)
C18A 0.018(4) 0.006(3) 0.040(5) -0.004(3) -0.019(3) 0.001(3)
C18B 0.015(4) 0.007(3) 0.037(4) -0.009(3) -0.010(3) 0.003(3)
C19A 0.023(4) 0.016(4) 0.045(5) -0.008(3) -0.017(4) -0.003(3)
C19B 0.022(4) 0.018(4) 0.031(4) -0.009(3) -0.012(3) 0.002(3)
C20A 0.023(4) 0.011(4) 0.060(6) -0.005(4) -0.027(4) 0.002(3)
C20B 0.017(4) 0.021(4) 0.048(5) -0.015(4) -0.015(4) 0.003(3)
C21A 0.028(4) 0.015(4) 0.061(6) -0.013(4) -0.030(4) 0.007(3)
C21B 0.015(4) 0.018(4) 0.048(5) -0.013(4) -0.010(4) 0.001(3)
C22A 0.025(4) 0.025(4) 0.043(5) -0.016(4) -0.019(4) 0.006(3)
C22B 0.023(4) 0.015(4) 0.034(5) 0.003(3) -0.013(4) 0.001(3)
C23A 0.016(4) 0.009(3) 0.038(5) -0.005(3) -0.015(3) 0.000(3)
C23B 0.014(4) 0.017(4) 0.034(4) -0.009(3) -0.012(3) 0.003(3)
C24A 0.044(5) 0.036(5) 0.030(5) -0.016(4) -0.011(4) -0.012(4)
C24B 0.031(4) 0.026(4) 0.029(4) 0.001(3) -0.010(4) -0.017(4)
C25A 0.053(5) 0.095(6) 0.029(4) 0.000(4) -0.021(3) -0.037(5)
C25B 0.026(5) 0.049(6) 0.031(5) -0.006(4) -0.006(4) -0.011(4)
C26A 0.053(5) 0.095(6) 0.029(4) 0.000(4) -0.021(3) -0.037(5)
C26B 0.042(6) 0.059(7) 0.043(6) -0.011(5) -0.016(5) -0.014(5)
C27A 0.085(9) 0.081(9) 0.033(6) -0.005(6) -0.021(6) -0.022(7)
C27B 0.053(6) 0.062(7) 0.025(5) -0.004(5) 0.000(5) -0.023(5)
C28A 0.087(10) 0.075(9) 0.041(7) -0.027(6) -0.001(6) -0.011(7)
C28B 0.059(7) 0.049(6) 0.040(6) 0.003(5) -0.028(5) -0.006(5)
C29A 0.062(7) 0.046(6) 0.044(6) -0.013(5) -0.012(5) 0.005(5)
C29B 0.050(6) 0.038(5) 0.039(5) -0.006(4) -0.018(5) -0.007(4)
C30A 0.017(4) 0.020(4) 0.022(4) -0.007(3) -0.013(3) 0.000(3)
C30B 0.015(4) 0.018(4) 0.029(4) -0.002(3) -0.008(3) -0.008(3)
C31A 0.018(4) 0.022(4) 0.036(5) -0.011(3) -0.012(3) -0.002(3)
C31B 0.027(4) 0.025(4) 0.038(5) 0.001(3) -0.022(4) -0.007(3)
C32A 0.019(4) 0.033(5) 0.035(5) -0.019(4) -0.009(4) 0.002(3)
C32B 0.037(5) 0.022(4) 0.037(5) 0.008(4) -0.022(4) -0.009(4)
C33A 0.027(4) 0.015(4) 0.038(5) -0.013(3) -0.015(4) 0.001(3)
C33B 0.026(4) 0.017(4) 0.055(6) -0.003(4) -0.017(4) -0.003(3)
C34A 0.022(4) 0.013(4) 0.037(5) -0.007(3) -0.017(4) 0.000(3)
C34B 0.019(4) 0.017(4) 0.038(5) -0.004(3) -0.014(3) -0.003(3)
C35A 0.013(3) 0.022(4) 0.025(4) -0.009(3) -0.014(3) 0.003(3)
C35B 0.008(3) 0.023(4) 0.033(4) -0.003(3) -0.008(3) -0.003(3)
C36A 0.017(4) 0.017(4) 0.022(4) -0.007(3) -0.008(3) 0.000(3)
C36B 0.021(4) 0.022(4) 0.030(4) -0.002(3) -0.014(3) -0.002(3)
C37A 0.031(4) 0.024(4) 0.031(4) -0.011(3) -0.014(4) 0.009(3)
C37B 0.030(4) 0.021(4) 0.045(5) -0.009(4) -0.017(4) 0.006(3)
C38A 0.046(5) 0.023(4) 0.031(5) -0.004(4) -0.014(4) 0.001(4)
C38B 0.039(5) 0.030(5) 0.043(6) -0.012(4) -0.011(4) 0.007(4)
C39A 0.046(6) 0.031(5) 0.031(5) 0.001(4) -0.010(4) -0.012(4)
C39B 0.053(6) 0.037(5) 0.039(5) -0.012(4) -0.019(5) -0.001(5)
C40A 0.023(4) 0.036(5) 0.030(5) -0.001(4) -0.007(4) -0.010(4)
C40B 0.034(5) 0.037(5) 0.043(5) -0.010(4) -0.020(4) 0.001(4)
C41A 0.026(4) 0.023(4) 0.025(4) -0.006(3) -0.013(3) -0.002(3)
C41B 0.021(4) 0.018(4) 0.036(5) -0.003(3) -0.010(4) -0.005(3)
N1A 0.018(3) 0.017(3) 0.027(3) -0.005(3) -0.011(3) 0.001(2)
N1B 0.016(3) 0.018(3) 0.028(3) -0.007(3) -0.007(3) -0.002(2)
N2A 0.017(3) 0.015(3) 0.026(3) -0.006(3) -0.007(3) -0.002(2)
N2B 0.016(3) 0.017(3) 0.030(4) -0.007(3) -0.012(3) 0.000(2)
N3A 0.017(3) 0.014(3) 0.024(3) -0.010(2) -0.011(3) 0.004(2)
N3B 0.013(3) 0.023(3) 0.027(3) -0.003(3) -0.007(3) -0.002(2)
N4A 0.013(3) 0.023(3) 0.026(3) -0.005(3) -0.003(3) -0.003(3)
N4B 0.022(3) 0.012(3) 0.031(4) -0.001(3) -0.015(3) -0.003(2)
N5A 0.022(3) 0.024(3) 0.029(4) -0.007(3) -0.012(3) -0.002(3)
N5B 0.019(3) 0.022(3) 0.034(4) -0.004(3) -0.016(3) -0.001(3)
N6A 0.018(3) 0.014(3) 0.023(3) -0.005(2) -0.012(3) 0.001(2)
N6B 0.016(3) 0.016(3) 0.031(4) -0.007(3) -0.011(3) -0.001(2)
Cl1 0.0172(9) 0.0261(9) 0.0262(10) -0.0045(8) -0.0101(8) 0.0043(7)
Cl2 0.0170(8) 0.0250(9) 0.0241(9) -0.0044(7) -0.0092(7) -0.0017(7)
Fe1A 0.0144(5) 0.0118(5) 0.0259(6) -0.0058(4) -0.0111(4) 0.0018(4)
Fe1B 0.0132(5) 0.0125(5) 0.0262(6) -0.0039(4) -0.0086(4) 0.0005(4)
Co2A 0.0159(5) 0.0143(5) 0.0282(6) -0.0077(4) -0.0118(4) 0.0024(4)
Co2B 0.0146(5) 0.0145(5) 0.0302(6) -0.0047(4) -0.0109(4) 0.0007(4)
Co3A 0.0160(5) 0.0153(5) 0.0283(6) -0.0083(4) -0.0109(4) 0.0015(4)
Co3B 0.0157(5) 0.0146(5) 0.0270(6) -0.0039(4) -0.0103(4) -0.0002(4)
C1E 0.122(16) 0.143(18) 0.051(9) 0.025(10) -0.051(10) -0.044(13)
C2E 0.20(2) 0.088(12) 0.089(13) -0.016(10) -0.086(15) -0.020(15)
C3E 0.144(19) 0.143(19) 0.076(12) -0.042(12) -0.039(12) 0.001(15)
C4E 0.116(14) 0.119(14) 0.044(8) 0.010(8) -0.024(9) -0.067(12)
C5E 0.127(15) 0.100(12) 0.037(7) 0.002(7) -0.029(9) -0.044(11)
C6E 0.113(15) 0.144(18) 0.039(8) -0.014(9) -0.021(8) 0.025(13)
C1G 0.055(3) 0.142(6) 0.089(5) -0.019(4) -0.007(3) -0.014(4)
C2G 0.055(3) 0.142(6) 0.089(5) -0.019(4) -0.007(3) -0.014(4)
C3G 0.055(3) 0.142(6) 0.089(5) -0.019(4) -0.007(3) -0.014(4)
C4G 0.055(3) 0.142(6) 0.089(5) -0.019(4) -0.007(3) -0.014(4)
C5G 0.055(3) 0.142(6) 0.089(5) -0.019(4) -0.007(3) -0.014(4)
C6G 0.055(3) 0.142(6) 0.089(5) -0.019(4) -0.007(3) -0.014(4)
C1F 0.030(5) 0.031(5) 0.084(8) -0.004(5) -0.023(5) -0.006(4)
C2F 0.025(5) 0.033(5) 0.079(8) -0.024(5) -0.018(5) -0.001(4)
C3F 0.043(6) 0.034(5) 0.068(7) -0.014(5) -0.024(5) -0.003(4)
C4F 0.055(7) 0.071(8) 0.055(7) -0.010(6) -0.020(6) -0.016(6)
C5F 0.044(7) 0.074(9) 0.098(11) -0.054(8) -0.014(7) -0.008(6)
C6F 0.031(5) 0.032(6) 0.115(11) -0.029(6) -0.023(6) 0.000(4)
C1D 0.060(7) 0.099(7) 0.058(6) -0.010(6) -0.033(5) -0.011(7)
C2D 0.050(7) 0.108(8) 0.065(6) -0.028(6) -0.033(5) 0.006(6)
C3D 0.078(9) 0.080(8) 0.094(9) -0.007(6) -0.042(7) 0.022(6)
C4D 0.083(7) 0.111(7) 0.088(7) -0.004(6) -0.002(5) 0.017(7)
C5D 0.083(7) 0.111(7) 0.088(7) -0.004(6) -0.002(5) 0.017(7)
C6D 0.071(9) 0.102(9) 0.082(8) -0.012(6) -0.034(6) 0.010(7)
C1J 0.110(7) 0.098(6) 0.065(5) -0.003(4) -0.011(5) 0.007(5)
C2J 0.110(7) 0.098(6) 0.065(5) -0.003(4) -0.011(5) 0.007(5)
C3J 0.110(7) 0.098(6) 0.065(5) -0.003(4) -0.011(5) 0.007(5)
C4J 0.110(7) 0.098(6) 0.065(5) -0.003(4) -0.011(5) 0.007(5)
C5J 0.110(7) 0.098(6) 0.065(5) -0.003(4) -0.011(5) 0.007(5)
C6J 0.110(7) 0.098(6) 0.065(5) -0.003(4) -0.011(5) 0.007(5)
C1L 0.128(11) 0.118(10) 0.060(6) 0.009(6) -0.043(7) -0.062(9)
C2L 0.128(11) 0.118(10) 0.060(6) 0.009(6) -0.043(7) -0.062(9)
C3L 0.128(11) 0.118(10) 0.060(6) 0.009(6) -0.043(7) -0.062(9)
C4L 0.128(11) 0.118(10) 0.060(6) 0.009(6) -0.043(7) -0.062(9)
C5L 0.128(11) 0.118(10) 0.060(6) 0.009(6) -0.043(7) -0.062(9)
C6L 0.128(11) 0.118(10) 0.060(6) 0.009(6) -0.043(7) -0.062(9)
C1C 0.069(8) 0.048(7) 0.069(8) 0.012(6) -0.051(7) -0.015(6)
C2C 0.057(7) 0.056(7) 0.040(6) -0.007(5) -0.019(5) -0.012(5)
C3C 0.044(5) 0.032(5) 0.050(6) -0.007(4) -0.025(5) -0.005(4)
C4C 0.035(5) 0.028(4) 0.049(6) -0.005(4) -0.031(4) -0.007(4)
C5C 0.035(5) 0.045(6) 0.068(7) -0.030(5) -0.029(5) 0.005(4)
C6C 0.037(5) 0.036(5) 0.086(8) -0.018(5) -0.041(6) 0.006(4)
C1Y 0.10(4) 0.10(4) 0.08(3) -0.01(3) -0.05(3) -0.02(3)
C2Y 0.10(4) 0.10(4) 0.08(3) -0.01(3) -0.05(3) -0.02(3)
C3Y 0.10(4) 0.10(4) 0.08(3) -0.01(3) -0.05(3) -0.02(3)
C4Y 0.10(4) 0.10(4) 0.08(3) -0.01(3) -0.05(3) -0.02(3)
C5Y 0.10(4) 0.10(4) 0.08(3) -0.01(3) -0.05(3) -0.02(3)
C6Y 0.10(4) 0.10(4) 0.08(3) -0.01(3) -0.05(3) -0.02(3)
C1 0.104(6) 0.239(9) 0.056(4) -0.007(6) -0.024(5) -0.032(7)
C2 0.104(6) 0.239(9) 0.056(4) -0.007(6) -0.024(5) -0.032(7)
C3 0.104(6) 0.239(9) 0.056(4) -0.007(6) -0.024(5) -0.032(7)
C4 0.104(6) 0.239(9) 0.056(4) -0.007(6) -0.024(5) -0.032(7)
C5 0.104(6) 0.239(9) 0.056(4) -0.007(6) -0.024(5) -0.032(7)
C6 0.104(6) 0.239(9) 0.056(4) -0.007(6) -0.024(5) -0.032(7)
C1K 0.176(12) 0.096(8) 0.096(8) -0.053(7) -0.020(9) -0.032(9)
C2K 0.176(12) 0.096(8) 0.096(8) -0.053(7) -0.020(9) -0.032(9)
C3K 0.176(12) 0.096(8) 0.096(8) -0.053(7) -0.020(9) -0.032(9)
C4K 0.176(12) 0.096(8) 0.096(8) -0.053(7) -0.020(9) -0.032(9)
C5K 0.176(12) 0.096(8) 0.096(8) -0.053(7) -0.020(9) -0.032(9)
C6K 0.176(12) 0.096(8) 0.096(8) -0.053(7) -0.020(9) -0.032(9)
C1Z 0.09(2) 0.17(3) 0.076(17) -0.028(19) -0.038(16) -0.05(2)
C2Z 0.09(2) 0.17(3) 0.076(17) -0.028(19) -0.038(16) -0.05(2)
C3Z 0.09(2) 0.17(3) 0.076(17) -0.028(19) -0.038(16) -0.05(2)
C4Z 0.09(2) 0.17(3) 0.076(17) -0.028(19) -0.038(16) -0.05(2)
C5Z 0.09(2) 0.17(3) 0.076(17) -0.028(19) -0.038(16) -0.05(2)
C6Z 0.09(2) 0.17(3) 0.076(17) -0.028(19) -0.038(16) -0.05(2)
C1X 0.104(6) 0.239(9) 0.056(4) -0.007(6) -0.024(5) -0.032(7)
C2X 0.104(6) 0.239(9) 0.056(4) -0.007(6) -0.024(5) -0.032(7)
C3X 0.104(6) 0.239(9) 0.056(4) -0.007(6) -0.024(5) -0.032(7)
C4X 0.104(6) 0.239(9) 0.056(4) -0.007(6) -0.024(5) -0.032(7)
C5X 0.104(6) 0.239(9) 0.056(4) -0.007(6) -0.024(5) -0.032(7)
C6X 0.104(6) 0.239(9) 0.056(4) -0.007(6) -0.024(5) -0.032(7)
C1W 0.113(14) 0.155(17) 0.112(12) -0.043(13) -0.002(11) -0.021(12)
C2W 0.113(14) 0.155(17) 0.112(12) -0.043(13) -0.002(11) -0.021(12)
C3W 0.113(14) 0.155(17) 0.112(12) -0.043(13) -0.002(11) -0.021(12)
C4W 0.113(14) 0.155(17) 0.112(12) -0.043(13) -0.002(11) -0.021(12)
C5W 0.113(14) 0.155(17) 0.112(12) -0.043(13) -0.002(11) -0.021(12)
C6W 0.113(14) 0.155(17) 0.112(12) -0.043(13) -0.002(11) -0.021(12)
C1V 0.154(16) 0.23(2) 0.22(2) 0.028(19) 0.045(12) -0.016(17)
C2V 0.154(16) 0.23(2) 0.22(2) 0.028(19) 0.045(12) -0.016(17)
C3V 0.154(16) 0.23(2) 0.22(2) 0.028(19) 0.045(12) -0.016(17)
C4V 0.154(16) 0.23(2) 0.22(2) 0.028(19) 0.045(12) -0.016(17)
C5V 0.154(16) 0.23(2) 0.22(2) 0.028(19) 0.045(12) -0.016(17)
C6V 0.154(16) 0.23(2) 0.22(2) 0.028(19) 0.045(12) -0.016(17)

loop_
_atom_type_symbol
_atom_type_description
_atom_type_scat_dispersion_real
_atom_type_scat_dispersion_imag
_atom_type_scat_source
C C 0.0033 0.0016 'International Tables Vol C Tables 4.2.6.8 and 6.1.1.4'
H H 0.0000 0.0000 'International Tables Vol C Tables 4.2.6.8 and 6.1.1.4'
N N 0.0061 0.0033 'International Tables Vol C Tables 4.2.6.8 and 6.1.1.4'
Cl Cl 0.1484 0.1585 'International Tables Vol C Tables 4.2.6.8 and 6.1.1.4'
Fe Fe 0.3463 0.8444 'International Tables Vol C Tables 4.2.6.8 and 6.1.1.4'
Co Co 0.3494 0.9721 'International Tables Vol C Tables 4.2.6.8 and 6.1.1.4'

loop_
_geom_angle_atom_site_label_1
_geom_angle_atom_site_label_2
_geom_angle_atom_site_label_3
_geom_angle
C2A C1A H1AA 109.5
C2A C1A H1AB 109.5
H1AA C1A H1AB 109.5
C2A C1A H1AC 109.5
H1AA C1A H1AC 109.5
H1AB C1A H1AC 109.5
C2B C1B H1BA 109.5
C2B C1B H1BB 109.5
H1BA C1B H1BB 109.5
C2B C1B H1BC 109.5
H1BA C1B H1BC 109.5
H1BB C1B H1BC 109.5
C5A C2A C3A 112.3(6)
C5A C2A C4A 113.2(6)
C3A C2A C4A 111.8(6)
C5A C2A C1A 106.1(6)
C3A C2A C1A 106.7(6)
C4A C2A C1A 106.1(6)
C4B C2B C3B 113.0(6)
C4B C2B C5B 113.3(6)
C3B C2B C5B 110.6(6)
C4B C2B C1B 106.8(6)
C3B C2B C1B 106.7(6)
C5B C2B C1B 105.9(6)
N1A C3A C2A 114.0(6)
N1A C3A H3AA 108.8
C2A C3A H3AA 108.8
N1A C3A H3AB 108.8
C2A C3A H3AB 108.8
H3AA C3A H3AB 107.7
N1B C3B C2B 114.4(6)
N1B C3B H3BA 108.7
C2B C3B H3BA 108.7
N1B C3B H3BB 108.7
C2B C3B H3BB 108.7
H3BA C3B H3BB 107.6
N2A C4A C2A 117.4(6)
N2A C4A H4AA 107.9
C2A C4A H4AA 107.9
N2A C4A H4AB 107.9
C2A C4A H4AB 107.9
H4AA C4A H4AB 107.2
N2B C4B C2B 118.0(6)
N2B C4B H4BA 107.8
C2B C4B H4BA 107.8
N2B C4B H4BB 107.8
C2B C4B H4BB 107.8
H4BA C4B H4BB 107.1
N3A C5A C2A 116.7(6)
N3A C5A H5AA 108.1
C2A C5A H5AA 108.1
N3A C5A H5AB 108.1
C2A C5A H5AB 108.1
H5AA C5A H5AB 107.3
N3B C5B C2B 117.5(6)
N3B C5B H5BA 107.9
C2B C5B H5BA 107.9
N3B C5B H5BB 107.9
C2B C5B H5BB 107.9
H5BA C5B H5BB 107.2
C7A C6A C11A 120.9(7)
C7A C6A N1A 127.4(8)
C11A C6A N1A 111.7(6)
C7B C6B C11B 120.6(7)
C7B C6B N1B 127.1(7)
C11B C6B N1B 112.1(6)
C6A C7A C8A 117.8(8)
C6A C7A H7A 121.1
C8A C7A H7A 121.1
C8B C7B C6B 118.4(8)
C8B C7B H7B 120.8
C6B C7B H7B 120.8
C9A C8A C7A 121.5(8)
C9A C8A H8A 119.2
C7A C8A H8A 119.2
C9B C8B C7B 121.3(7)
C9B C8B H8B 119.3
C7B C8B H8B 119.3
C8A C9A C10A 120.9(8)
C8A C9A H9A 119.5
C10A C9A H9A 119.5
C8B C9B C10B 121.2(8)
C8B C9B H9B 119.4
C10B C9B H9B 119.4
C11A C10A C9A 118.5(8)
C11A C10A H10A 120.7
C9A C10A H10A 120.7
C11B C10B C9B 117.1(9)
C11B C10B H10B 121.4
C9B C10B H10B 121.4
C10A C11A C6A 120.2(7)
C10A C11A N4A 128.0(8)
C6A C11A N4A 111.4(7)
C10B C11B C6B 121.3(7)
C10B C11B N4B 128.0(8)
C6B C11B N4B 110.6(6)
C17A C12A C13A 116.1(8)
C17A C12A N4A 124.9(8)
C13A C12A N4A 118.9(7)
C13B C12B C17B 118.3(8)
C13B C12B N4B 118.2(7)
C17B C12B N4B 123.4(7)
C14A C13A C12A 121.3(8)
C14A C13A H13A 119.4
C12A C13A H13A 119.4
C12B C13B C14B 120.7(8)
C12B C13B H13B 119.7
C14B C13B H13B 119.7
C13A C14A C15A 120.5(9)
C13A C14A H14A 119.8
C15A C14A H14A 119.8
C15B C14B C13B 120.3(9)
C15B C14B H14B 119.9
C13B C14B H14B 119.9
C14A C15A C16A 119.0(9)
C14A C15A H15A 120.5
C16A C15A H15A 120.5
C14B C15B C16B 119.4(9)
C14B C15B H15B 120.3
C16B C15B H15B 120.3
C17A C16A C15A 120.3(9)
C17A C16A H16A 119.9
C15A C16A H16A 119.9
C17B C16B C15B 119.7(9)
C17B C16B H16B 120.1
C15B C16B H16B 120.1
C16A C17A C12A 122.7(9)
C16A C17A H17A 118.6
C12A C17A H17A 118.6
C16B C17B C12B 121.5(9)
C16B C17B H17B 119.3
C12B C17B H17B 119.3
C23A C18A C19A 120.8(6)
C23A C18A N2A 114.9(6)
C19A C18A N2A 124.3(7)
C23B C18B C19B 120.9(7)
C23B C18B N2B 114.1(6)
C19B C18B N2B 125.0(7)
C18A C19A C20A 118.4(8)
C18A C19A H19A 120.8
C20A C19A H19A 120.8
C18B C19B C20B 118.5(7)
C18B C19B H19B 120.8
C20B C19B H19B 120.8
C21A C20A C19A 120.6(7)
C21A C20A H20A 119.7
C19A C20A H20A 119.7
C21B C20B C19B 121.3(7)
C21B C20B H20B 119.4
C19B C20B H20B 119.4
C22A C21A C20A 121.1(7)
C22A C21A H21A 119.5
C20A C21A H21A 119.5
C20B C21B C22B 120.7(7)
C20B C21B H21B 119.7
C22B C21B H21B 119.7
C21A C22A C23A 118.7(8)
C21A C22A H22A 120.7
C23A C22A H22A 120.7
C21B C22B C23B 119.2(7)
C21B C22B H22B 120.4
C23B C22B H22B 120.4
C18A C23A N5A 115.1(6)
C18A C23A C22A 120.4(7)
N5A C23A C22A 124.2(7)
C18B C23B N5B 115.3(6)
C18B C23B C22B 119.4(7)
N5B C23B C22B 125.1(7)
C29A C24A N5A 120.8(9)
C29A C24A C25A 120.5(9)
N5A C24A C25A 118.7(8)
C25B C24B C29B 118.8(8)
C25B C24B N5B 120.6(8)
C29B C24B N5B 120.6(8)
C26A C25A C24A 117.5(12)
C26A C25A H25A 121.2
C24A C25A H25A 121.2
C26B C25B C24B 121.5(9)
C26B C25B H25B 119.3
C24B C25B H25B 119.3
C27A C26A C25A 122.5(12)
C27A C26A H26A 118.8
C25A C26A H26A 118.8
C27B C26B C25B 119.6(10)
C27B C26B H26B 120.2
C25B C26B H26B 120.2
C26A C27A C28A 119.0(11)
C26A C27A H27A 120.5
C28A C27A H27A 120.5
C26B C27B C28B 120.1(9)
C26B C27B H27B 119.9
C28B C27B H27B 119.9
C27A C28A C29A 121.8(12)
C27A C28A H28A 119.1
C29A C28A H28A 119.1
C29B C28B C27B 121.2(10)
C29B C28B H28B 119.4
C27B C28B H28B 119.4
C24A C29A C28A 118.5(11)
C24A C29A H29A 120.8
C28A C29A H29A 120.8
C28B C29B C24B 118.8(10)
C28B C29B H29B 120.6
C24B C29B H29B 120.6
C31A C30A C35A 120.4(7)
C31A C30A N3A 125.2(7)
C35A C30A N3A 114.3(6)
C31B C30B N3B 125.4(7)
C31B C30B C35B 119.7(7)
N3B C30B C35B 114.9(6)
C30A C31A C32A 120.2(7)
C30A C31A H31A 119.9
C32A C31A H31A 119.9
C30B C31B C32B 120.6(8)
C30B C31B H31B 119.7
C32B C31B H31B 119.7
C33A C32A C31A 119.3(7)
C33A C32A H32A 120.3
C31A C32A H32A 120.3
C33B C32B C31B 118.8(8)
C33B C32B H32B 120.6
C31B C32B H32B 120.6
C34A C33A C32A 121.1(7)
C34A C33A H33A 119.4
C32A C33A H33A 119.4
C32B C33B C34B 121.9(7)
C32B C33B H33B 119.0
C34B C33B H33B 119.0
C33A C34A C35A 119.7(7)
C33A C34A H34A 120.2
C35A C34A H34A 120.2
C35B C34B C33B 119.1(7)
C35B C34B H34B 120.5
C33B C34B H34B 120.5
C30A C35A N6A 114.2(6)
C30A C35A C34A 119.3(7)
N6A C35A C34A 126.2(7)
C34B C35B N6B 126.4(7)
C34B C35B C30B 119.9(7)
N6B C35B C30B 113.2(6)
C41A C36A C37A 118.9(7)
C41A C36A N6A 119.4(6)
C37A C36A N6A 121.7(7)
C41B C36B C37B 119.2(8)
C41B C36B N6B 119.0(7)
C37B C36B N6B 121.7(7)
C38A C37A C36A 120.6(8)
C38A C37A H37A 119.7
C36A C37A H37A 119.7
C38B C37B C36B 120.2(8)
C38B C37B H37B 119.9
C36B C37B H37B 119.9
C37A C38A C39A 120.5(8)
C37A C38A H38A 119.8
C39A C38A H38A 119.8
C37B C38B C39B 121.1(9)
C37B C38B H38B 119.4
C39B C38B H38B 119.4
C38A C39A C40A 119.5(8)
C38A C39A H39A 120.3
C40A C39A H39A 120.3
C38B C39B C40B 119.2(9)
C38B C39B H39B 120.4
C40B C39B H39B 120.4
C41A C40A C39A 120.5(8)
C41A C40A H40A 119.7
C39A C40A H40A 119.7
C39B C40B C41B 119.9(8)
C39B C40B H40B 120.0
C41B C40B H40B 120.0
C40A C41A C36A 120.0(7)
C40A C41A H41A 120.0
C36A C41A H41A 120.0
C36B C41B C40B 120.4(8)
C36B C41B H41B 119.8
C40B C41B H41B 119.8
C6A N1A C3A 115.4(6)
C6A N1A Co3A 110.0(5)
C3A N1A Co3A 124.1(5)
C6A N1A Co2A 102.9(5)
C3A N1A Co2A 123.3(5)
Co3A N1A Co2A 73.1(2)
C6B N1B C3B 116.4(6)
C6B N1B Co3B 109.7(5)
C3B N1B Co3B 124.4(5)
C6B N1B Co2B 102.5(5)
C3B N1B Co2B 122.4(5)
Co3B N1B Co2B 72.8(2)
C18A N2A C4A 114.5(6)
C18A N2A Co3A 109.6(5)
C4A N2A Co3A 123.9(5)
C18A N2A Fe1A 116.1(4)
C4A N2A Fe1A 109.7(4)
Co3A N2A Fe1A 78.2(2)
C18B N2B C4B 114.5(6)
C18B N2B Co3B 110.3(5)
C4B N2B Co3B 123.4(4)
C18B N2B Fe1B 116.8(4)
C4B N2B Fe1B 109.0(4)
Co3B N2B Fe1B 78.1(2)
C30A N3A C5A 112.4(6)
C30A N3A Co2A 111.1(5)
C5A N3A Co2A 123.6(5)
C30A N3A Fe1A 117.4(4)
C5A N3A Fe1A 110.6(4)
Co2A N3A Fe1A 77.7(2)
C30B N3B C5B 112.6(6)
C30B N3B Co2B 111.2(5)
C5B N3B Co2B 123.0(5)
C30B N3B Fe1B 118.8(5)
C5B N3B Fe1B 110.2(4)
Co2B N3B Fe1B 77.0(2)
C12A N4A C11A 119.8(6)
C12A N4A Co3A 122.1(5)
C11A N4A Co3A 106.9(5)
C12A N4A Co2A 127.6(5)
C11A N4A Co2A 100.1(5)
Co3A N4A Co2A 68.9(2)
C11B N4B C12B 119.3(6)
C11B N4B Co3B 108.2(5)
C12B N4B Co3B 121.9(5)
C11B N4B Co2B 99.8(5)
C12B N4B Co2B 127.3(5)
Co3B N4B Co2B 69.4(2)
C23A N5A C24A 116.6(6)
C23A N5A Co3A 114.2(5)
C24A N5A Co3A 129.0(5)
C23B N5B C24B 116.0(6)
C23B N5B Co3B 114.1(5)
C24B N5B Co3B 129.6(5)
C35A N6A C36A 119.7(6)
C35A N6A Co2A 114.4(5)
C36A N6A Co2A 125.7(5)
C35B N6B C36B 119.7(6)
C35B N6B Co2B 114.8(5)
C36B N6B Co2B 125.2(5)
Fe1A Cl1 Fe1B 94.40(7)
Fe1B Cl2 Fe1A 90.15(7)
N2A Fe1A N3A 99.7(2)
N2A Fe1A Cl1 113.48(18)
N3A Fe1A Cl1 145.35(17)
N2A Fe1A Cl2 107.12(18)
N3A Fe1A Cl2 92.14(17)
Cl1 Fe1A Cl2 87.58(7)
N2A Fe1A Co2A 91.73(17)
N3A Fe1A Co2A 48.13(17)
Cl1 Fe1A Co2A 118.31(7)
Cl2 Fe1A Co2A 138.99(6)
N2A Fe1A Co3A 48.46(17)
N3A Fe1A Co3A 91.43(16)
Cl1 Fe1A Co3A 102.87(6)
Cl2 Fe1A Co3A 155.56(7)
Co2A Fe1A Co3A 53.90(4)
N2B Fe1B N3B 100.3(2)
N2B Fe1B Cl1 111.79(18)
N3B Fe1B Cl1 146.38(18)
N2B Fe1B Cl2 107.86(17)
N3B Fe1B Cl2 91.74(17)
Cl1 Fe1B Cl2 87.87(7)
N2B Fe1B Co2B 92.01(16)
N3B Fe1B Co2B 48.35(17)
Cl1 Fe1B Co2B 118.45(7)
Cl2 Fe1B Co2B 138.66(6)
N2B Fe1B Co3B 48.36(17)
N3B Fe1B Co3B 91.75(17)
Cl1 Fe1B Co3B 101.93(6)
Cl2 Fe1B Co3B 156.18(7)
Co2B Fe1B Co3B 54.01(4)
N6A Co2A N3A 85.9(3)
N6A Co2A N1A 151.8(3)
N3A Co2A N1A 97.2(3)
N6A Co2A N4A 109.8(3)
N3A Co2A N4A 158.2(2)
N1A Co2A N4A 76.2(3)
N6A Co2A Co3A 153.25(18)
N3A Co2A Co3A 104.10(17)
N1A Co2A Co3A 52.79(18)
N4A Co2A Co3A 55.26(18)
N6A Co2A Fe1A 106.14(18)
N3A Co2A Fe1A 54.21(17)
N1A Co2A Fe1A 98.19(18)
N4A Co2A Fe1A 105.55(18)
Co3A Co2A Fe1A 63.50(4)
N6B Co2B N3B 85.7(3)
N6B Co2B N1B 151.6(3)
N3B Co2B N1B 97.5(3)
N6B Co2B N4B 110.1(3)
N3B Co2B N4B 158.2(3)
N1B Co2B N4B 75.9(3)
N6B Co2B Co3B 153.3(2)
N3B Co2B Co3B 104.70(19)
N1B Co2B Co3B 52.74(18)
N4B Co2B Co3B 54.64(17)
N6B Co2B Fe1B 106.22(19)
N3B Co2B Fe1B 54.70(18)
N1B Co2B Fe1B 98.42(18)
N4B Co2B Fe1B 105.18(17)
Co3B Co2B Fe1B 63.72(4)
N5A Co3A N1A 154.9(3)
N5A Co3A N2A 86.0(3)
N1A Co3A N2A 96.8(3)
N5A Co3A N4A 108.8(3)
N1A Co3A N4A 77.3(3)
N2A Co3A N4A 157.2(3)
N5A Co3A Co2A 149.4(2)
N1A Co3A Co2A 54.11(18)
N2A Co3A Co2A 102.72(18)
N4A Co3A Co2A 55.81(18)
N5A Co3A Fe1A 103.0(2)
N1A Co3A Fe1A 98.42(19)
N2A Co3A Fe1A 53.29(18)
N4A Co3A Fe1A 105.26(18)
Co2A Co3A Fe1A 62.61(4)
N5B Co3B N1B 153.8(3)
N5B Co3B N2B 86.1(3)
N1B Co3B N2B 97.2(3)
N5B Co3B N4B 108.4(3)
N1B Co3B N4B 77.6(3)
N2B Co3B N4B 157.4(2)
N5B Co3B Co2B 150.0(2)
N1B Co3B Co2B 54.47(18)
N2B Co3B Co2B 102.95(19)
N4B Co3B Co2B 55.98(18)
N5B Co3B Fe1B 104.16(19)
N1B Co3B Fe1B 98.50(19)
N2B Co3B Fe1B 53.53(18)
N4B Co3B Fe1B 105.03(18)
Co2B Co3B Fe1B 62.27(4)
C2E C1E C6E 120.0
C2E C1E H1E 120.0
C6E C1E H1E 120.0
C3E C2E C1E 120.0
C3E C2E H2E 120.0
C1E C2E H2E 120.0
C2E C3E C4E 120.0
C2E C3E H3E 120.0
C4E C3E H3E 120.0
C5E C4E C3E 120.0
C5E C4E H4E 120.0
C3E C4E H4E 120.0
C4E C5E C6E 120.0
C4E C5E H5E 120.0
C6E C5E H5E 120.0
C5E C6E C1E 120.0
C5E C6E H6E 120.0
C1E C6E H6E 120.0
C2G C1G C6G 120.0
C2G C1G H1G 120.0
C6G C1G H1G 120.0
C1G C2G C3G 120.0
C1G C2G H2G 120.0
C3G C2G H2G 120.0
C4G C3G C2G 120.0
C4G C3G H3G 120.0
C2G C3G H3G 120.0
C5G C4G C3G 120.0
C5G C4G H4G 120.0
C3G C4G H4G 120.0
C4G C5G C6G 120.0
C4G C5G H5G 120.0
C6G C5G H5G 120.0
C5G C6G C1G 120.0
C5G C6G H6G 120.0
C1G C6G H6G 120.0
C2F C1F C6F 120.0
C2F C1F H1F 120.0
C6F C1F H1F 120.0
C3F C2F C1F 120.0
C3F C2F H2F 120.0
C1F C2F H2F 120.0
C2F C3F C4F 120.0
C2F C3F H3F 120.0
C4F C3F H3F 120.0
C5F C4F C3F 120.0
C5F C4F H4F 120.0
C3F C4F H4F 120.0
C4F C5F C6F 120.0
C4F C5F H5F 120.0
C6F C5F H5F 120.0
C5F C6F C1F 120.0
C5F C6F H6F 120.0
C1F C6F H6F 120.0
C2D C1D C6D 120.0
C2D C1D H1D 120.0
C6D C1D H1D 120.0
C1D C2D C3D 120.0
C1D C2D H2D 120.0
C3D C2D H2D 120.0
C2D C3D C4D 120.0
C2D C3D H3D 120.0
C4D C3D H3D 120.0
C5D C4D C3D 120.0
C5D C4D H4D 120.0
C3D C4D H4D 120.0
C4D C5D C6D 120.0
C4D C5D H5D 120.0
C6D C5D H5D 120.0
C5D C6D C1D 120.0
C5D C6D H6D 120.0
C1D C6D H6D 120.0
C2J C1J C6J 120.0
C2J C1J H1J 120.0
C6J C1J H1J 120.0
C3J C2J C1J 120.0
C3J C2J H2J 120.0
C1J C2J H2J 120.0
C2J C3J C4J 120.0
C2J C3J H3J 120.0
C4J C3J H3J 120.0
C5J C4J C3J 120.0
C5J C4J H4J 120.0
C3J C4J H4J 120.0
C4J C5J C6J 120.0
C4J C5J H5J 120.0
C6J C5J H5J 120.0
C5J C6J C1J 120.0
C5J C6J H6J 120.0
C1J C6J H6J 120.0
C2L C1L C6L 120.0
C2L C1L H1L 120.0
C6L C1L H1L 120.0
C3L C2L C1L 120.0
C3L C2L H2L 120.0
C1L C2L H2L 120.0
C2L C3L C4L 120.0
C2L C3L H3L 120.0
C4L C3L H3L 120.0
C3L C4L C5L 120.0
C3L C4L H4L 120.0
C5L C4L H4L 120.0
C6L C5L C4L 120.0
C6L C5L H5L 120.0
C4L C5L H5L 120.0
C5L C6L C1L 120.0
C5L C6L H6L 120.0
C1L C6L H6L 120.0
C2C C1C C6C 120.0
C2C C1C H1C 120.0
C6C C1C H1C 120.0
C3C C2C C1C 120.0
C3C C2C H2C 120.0
C1C C2C H2C 120.0
C2C C3C C4C 120.0
C2C C3C H3C 120.0
C4C C3C H3C 120.0
C5C C4C C3C 120.0
C5C C4C H4C 120.0
C3C C4C H4C 120.0
C4C C5C C6C 120.0
C4C C5C H5C 120.0
C6C C5C H5C 120.0
C5C C6C C1C 120.0
C5C C6C H6C 120.0
C1C C6C H6C 120.0
C2Y C1Y C6Y 120.0
C2Y C1Y H1Y 120.0
C6Y C1Y H1Y 120.0
C1Y C2Y C3Y 120.0
C1Y C2Y H2Y 120.0
C3Y C2Y H2Y 120.0
C4Y C3Y C2Y 120.0
C4Y C3Y H3Y 120.0
C2Y C3Y H3Y 120.0
C5Y C4Y C3Y 120.0
C5Y C4Y H4Y 120.0
C3Y C4Y H4Y 120.0
C4Y C5Y C6Y 120.0
C4Y C5Y H5Y 120.0
C6Y C5Y H5Y 120.0
C5Y C6Y C1Y 120.0
C5Y C6Y H6Y 120.0
C1Y C6Y H6Y 120.0
C2 C1 C6 120.0
C2 C1 H1 120.0
C6 C1 H1 120.0
C3 C2 C1 120.0
C3 C2 H2 120.0
C1 C2 H2 120.0
C2 C3 C4 120.0
C2 C3 H3 120.0
C4 C3 H3 120.0
C5 C4 C3 120.0
C5 C4 H4 120.0
C3 C4 H4 120.0
C4 C5 C6 120.0
C4 C5 H5 120.0
C6 C5 H5 120.0
C5 C6 C1 120.0
C5 C6 H6 120.0
C1 C6 H6 120.0
C2K C1K C6K 120.0
C2K C1K H1K 120.0
C6K C1K H1K 120.0
C1K C2K C3K 120.0
C1K C2K H2K 120.0
C3K C2K H2K 120.0
C4K C3K C2K 120.0
C4K C3K H3K 120.0
C2K C3K H3K 120.0
C3K C4K C5K 120.0
C3K C4K H4K 120.0
C5K C4K H4K 120.0
C6K C5K C4K 120.0
C6K C5K H5K 120.0
C4K C5K H5K 120.0
C5K C6K C1K 120.0
C5K C6K H6K 120.0
C1K C6K H6K 120.0
C2Z C1Z C6Z 120.0
C2Z C1Z H1Z 120.0
C6Z C1Z H1Z 120.0
C1Z C2Z C3Z 120.0
C1Z C2Z H2Z 120.0
C3Z C2Z H2Z 120.0
C4Z C3Z C2Z 120.0
C4Z C3Z H3Z 120.0
C2Z C3Z H3Z 120.0
C5Z C4Z C3Z 120.0
C5Z C4Z H4Z 120.0
C3Z C4Z H4Z 120.0
C4Z C5Z C6Z 120.0
C4Z C5Z H5Z 120.0
C6Z C5Z H5Z 120.0
C5Z C6Z C1Z 120.0
C5Z C6Z H6Z 120.0
C1Z C6Z H6Z 120.0
C2X C1X C6X 120.0
C2X C1X H1X 120.0
C6X C1X H1X 120.0
C3X C2X C1X 120.0
C3X C2X H2X 120.0
C1X C2X H2X 120.0
C2X C3X C4X 120.0
C2X C3X H3X 120.0
C4X C3X H3X 120.0
C3X C4X C5X 120.0
C3X C4X H4X 120.0
C5X C4X H4X 120.0
C6X C5X C4X 120.0
C6X C5X H5X 120.0
C4X C5X H5X 120.0
C5X C6X C1X 120.0
C5X C6X H6X 120.0
C1X C6X H6X 120.0
C2W C1W C6W 120.0
C2W C1W H1W 120.0
C6W C1W H1W 120.0
C1W C2W C3W 120.0
C1W C2W H2W 120.0
C3W C2W H2W 120.0
C2W C3W C4W 120.0
C2W C3W H3W 120.0
C4W C3W H3W 120.0
C5W C4W C3W 120.0
C5W C4W H4W 120.0
C3W C4W H4W 120.0
C4W C5W C6W 120.0
C4W C5W H5W 120.0
C6W C5W H5W 120.0
C5W C6W C1W 120.0
C5W C6W H6W 120.0
C1W C6W H6W 120.0
C2V C1V C6V 120.0
C2V C1V H1V 120.0
C6V C1V H1V 120.0
C3V C2V C1V 120.0
C3V C2V H2V 120.0
C1V C2V H2V 120.0
C2V C3V C4V 120.0
C2V C3V H3V 120.0
C4V C3V H3V 120.0
C5V C4V C3V 120.0
C5V C4V H4V 120.0
C3V C4V H4V 120.0
C6V C5V C4V 120.0
C6V C5V H5V 120.0
C4V C5V H5V 120.0
C5V C6V C1V 120.0
C5V C6V H6V 120.0
C1V C6V H6V 120.0

loop_
_geom_bond_atom_site_label_1
_geom_bond_atom_site_label_2
_geom_bond_distance
C1A C2A 1.544(11)
C1A H1AA 0.9800
C1A H1AB 0.9800
C1A H1AC 0.9800
C1B C2B 1.545(11)
C1B H1BA 0.9800
C1B H1BB 0.9800
C1B H1BC 0.9800
C2A C5A 1.526(10)
C2A C3A 1.534(11)
C2A C4A 1.535(10)
C2B C4B 1.522(10)
C2B C3B 1.530(11)
C2B C5B 1.540(10)
C3A N1A 1.457(10)
C3A H3AA 0.9900
C3A H3AB 0.9900
C3B N1B 1.453(10)
C3B H3BA 0.9900
C3B H3BB 0.9900
C4A N2A 1.469(10)
C4A H4AA 0.9900
C4A H4AB 0.9900
C4B N2B 1.473(10)
C4B H4BA 0.9900
C4B H4BB 0.9900
C5A N3A 1.490(9)
C5A H5AA 0.9900
C5A H5AB 0.9900
C5B N3B 1.481(10)
C5B H5BA 0.9900
C5B H5BB 0.9900
C6A C7A 1.390(11)
C6A C11A 1.397(12)
C6A N1A 1.423(10)
C6B C7B 1.401(11)
C6B C11B 1.402(12)
C6B N1B 1.419(9)
C7A C8A 1.412(12)
C7A H7A 0.9500
C7B C8B 1.396(12)
C7B H7B 0.9500
C8A C9A 1.352(14)
C8A H8A 0.9500
C8B C9B 1.377(13)
C8B H8B 0.9500
C9A C10A 1.405(12)
C9A H9A 0.9500
C9B C10B 1.428(13)
C9B H9B 0.9500
C10A C11A 1.393(12)
C10A H10A 0.9500
C10B C11B 1.399(11)
C10B H10B 0.9500
C11A N4A 1.436(10)
C11B N4B 1.436(9)
C12A C17A 1.404(11)
C12A C13A 1.408(11)
C12A N4A 1.412(10)
C12B C13B 1.381(11)
C12B C17B 1.406(12)
C12B N4B 1.438(10)
C13A C14A 1.371(12)
C13A H13A 0.9500
C13B C14B 1.398(12)
C13B H13B 0.9500
C14A C15A 1.386(14)
C14A H14A 0.9500
C14B C15B 1.363(14)
C14B H14B 0.9500
C15A C16A 1.390(15)
C15A H15A 0.9500
C15B C16B 1.425(15)
C15B H15B 0.9500
C16A C17A 1.345(14)
C16A H16A 0.9500
C16B C17B 1.348(13)
C16B H16B 0.9500
C17A H17A 0.9500
C17B H17B 0.9500
C18A C23A 1.388(11)
C18A C19A 1.397(10)
C18A N2A 1.427(9)
C18B C23B 1.393(11)
C18B C19B 1.397(10)
C18B N2B 1.421(9)
C19A C20A 1.412(11)
C19A H19A 0.9500
C19B C20B 1.402(11)
C19B H19B 0.9500
C20A C21A 1.389(13)
C20A H20A 0.9500
C20B C21B 1.364(12)
C20B H20B 0.9500
C21A C22A 1.383(12)
C21A H21A 0.9500
C21B C22B 1.396(11)
C21B H21B 0.9500
C22A C23A 1.417(10)
C22A H22A 0.9500
C22B C23B 1.412(11)
C22B H22B 0.9500
C23A N5A 1.388(9)
C23B N5B 1.396(9)
C24A C29A 1.376(14)
C24A N5A 1.431(11)
C24A C25A 1.453(15)
C24B C25B 1.390(13)
C24B C29B 1.411(13)
C24B N5B 1.417(10)
C25A C26A 1.372(14)
C25A H25A 0.9500
C25B C26B 1.382(13)
C25B H25B 0.9500
C26A C27A 1.373(18)
C26A H26A 0.9500
C26B C27B 1.366(16)
C26B H26B 0.9500
C27A C28A 1.381(19)
C27A H27A 0.9500
C27B C28B 1.390(15)
C27B H27B 0.9500
C28A C29A 1.401(16)
C28A H28A 0.9500
C28B C29B 1.381(14)
C28B H28B 0.9500
C29A H29A 0.9500
C29B H29B 0.9500
C30A C31A 1.384(11)
C30A C35A 1.401(10)
C30A N3A 1.427(9)
C30B C31B 1.391(11)
C30B N3B 1.408(10)
C30B C35B 1.416(11)
C31A C32A 1.399(11)
C31A H31A 0.9500
C31B C32B 1.392(11)
C31B H31B 0.9500
C32A C33A 1.390(12)
C32A H32A 0.9500
C32B C33B 1.390(13)
C32B H32B 0.9500
C33A C34A 1.380(11)
C33A H33A 0.9500
C33B C34B 1.390(12)
C33B H33B 0.9500
C34A C35A 1.408(10)
C34A H34A 0.9500
C34B C35B 1.389(11)
C34B H34B 0.9500
C35A N6A 1.403(9)
C35B N6B 1.400(10)
C36A C41A 1.391(10)
C36A C37A 1.404(11)
C36A N6A 1.428(9)
C36B C41B 1.380(11)
C36B C37B 1.397(11)
C36B N6B 1.421(10)
C37A C38A 1.378(12)
C37A H37A 0.9500
C37B C38B 1.363(13)
C37B H37B 0.9500
C38A C39A 1.379(13)
C38A H38A 0.9500
C38B C39B 1.385(14)
C38B H38B 0.9500
C39A C40A 1.394(13)
C39A H39A 0.9500
C39B C40B 1.385(13)
C39B H39B 0.9500
C40A C41A 1.390(11)
C40A H40A 0.9500
C40B C41B 1.394(12)
C40B H40B 0.9500
C41A H41A 0.9500
C41B H41B 0.9500
N1A Co3A 1.903(6)
N1A Co2A 1.936(6)
N1B Co3B 1.905(6)
N1B Co2B 1.948(6)
N2A Co3A 1.936(6)
N2A Fe1A 2.073(6)
N2B Co3B 1.935(6)
N2B Fe1B 2.082(6)
N3A Co2A 1.915(6)
N3A Fe1A 2.086(6)
N3B Co2B 1.918(6)
N3B Fe1B 2.095(6)
N4A Co3A 2.013(6)
N4A Co2A 2.026(6)
N4B Co3B 1.992(6)
N4B Co2B 2.024(6)
N5A Co3A 1.842(6)
N5B Co3B 1.829(6)
N6A Co2A 1.847(6)
N6B Co2B 1.849(6)
Cl1 Fe1A 2.349(2)
Cl1 Fe1B 2.349(2)
Cl2 Fe1B 2.428(2)
Cl2 Fe1A 2.441(2)
Fe1A Co2A 2.5120(14)
Fe1A Co3A 2.5319(14)
Fe1B Co2B 2.5009(14)
Fe1B Co3B 2.5334(14)
Co2A Co3A 2.2860(13)
Co2B Co3B 2.2862(14)
C1E C2E 1.3900
C1E C6E 1.3900
C1E H1E 0.9500
C2E C3E 1.3900
C2E H2E 0.9500
C3E C4E 1.3900
C3E H3E 0.9500
C4E C5E 1.3900
C4E H4E 0.9500
C5E C6E 1.3900
C5E H5E 0.9500
C6E H6E 0.9500
C1G C2G 1.3900
C1G C6G 1.3900
C1G H1G 0.9500
C2G C3G 1.3900
C2G H2G 0.9500
C3G C4G 1.3900
C3G H3G 0.9500
C4G C5G 1.3900
C4G H4G 0.9500
C5G C6G 1.3900
C5G H5G 0.9500
C6G H6G 0.9500
C1F C2F 1.3900
C1F C6F 1.3900
C1F H1F 0.9500
C2F C3F 1.3900
C2F H2F 0.9500
C3F C4F 1.3900
C3F H3F 0.9500
C4F C5F 1.3900
C4F H4F 0.9500
C5F C6F 1.3900
C5F H5F 0.9500
C6F H6F 0.9500
C1D C2D 1.3900
C1D C6D 1.3900
C1D H1D 0.9500
C2D C3D 1.3900
C2D H2D 0.9500
C3D C4D 1.3900
C3D H3D 0.9500
C4D C5D 1.3900
C4D H4D 0.9500
C5D C6D 1.3900
C5D H5D 0.9500
C6D H6D 0.9500
C1J C2J 1.3900
C1J C6J 1.3900
C1J H1J 0.9500
C2J C3J 1.3900
C2J H2J 0.9500
C3J C4J 1.3900
C3J H3J 0.9500
C4J C5J 1.3900
C4J H4J 0.9500
C5J C6J 1.3900
C5J H5J 0.9500
C6J H6J 0.9500
C1L C2L 1.3900
C1L C6L 1.3900
C1L H1L 0.9500
C2L C3L 1.3900
C2L H2L 0.9500
C3L C4L 1.3900
C3L H3L 0.9500
C4L C5L 1.3900
C4L H4L 0.9500
C5L C6L 1.3900
C5L H5L 0.9500
C6L H6L 0.9500
C1C C2C 1.3900
C1C C6C 1.3900
C1C H1C 0.9500
C2C C3C 1.3900
C2C H2C 0.9500
C3C C4C 1.3900
C3C H3C 0.9500
C4C C5C 1.3900
C4C H4C 0.9500
C5C C6C 1.3900
C5C H5C 0.9500
C6C H6C 0.9500
C1Y C2Y 1.3900
C1Y C6Y 1.3900
C1Y H1Y 0.9500
C2Y C3Y 1.3900
C2Y H2Y 0.9500
C3Y C4Y 1.3900
C3Y H3Y 0.9500
C4Y C5Y 1.3900
C4Y H4Y 0.9500
C5Y C6Y 1.3900
C5Y H5Y 0.9500
C6Y H6Y 0.9500
C1 C2 1.3900
C1 C6 1.3900
C1 H1 0.9500
C2 C3 1.3900
C2 H2 0.9500
C3 C4 1.3900
C3 H3 0.9500
C4 C5 1.3900
C4 H4 0.9500
C5 C6 1.3900
C5 H5 0.9500
C6 H6 0.9500
C1K C2K 1.3900
C1K C6K 1.3900
C1K H1K 0.9500
C2K C3K 1.3900
C2K H2K 0.9500
C3K C4K 1.3900
C3K H3K 0.9500
C4K C5K 1.3900
C4K H4K 0.9500
C5K C6K 1.3900
C5K H5K 0.9500
C6K H6K 0.9500
C1Z C2Z 1.3900
C1Z C6Z 1.3900
C1Z H1Z 0.9500
C2Z C3Z 1.3900
C2Z H2Z 0.9500
C3Z C4Z 1.3900
C3Z H3Z 0.9500
C4Z C5Z 1.3900
C4Z H4Z 0.9500
C5Z C6Z 1.3900
C5Z H5Z 0.9500
C6Z H6Z 0.9500
C1X C2X 1.3900
C1X C6X 1.3900
C1X H1X 0.9500
C2X C3X 1.3900
C2X H2X 0.9500
C3X C4X 1.3900
C3X H3X 0.9500
C4X C5X 1.3900
C4X H4X 0.9500
C5X C6X 1.3900
C5X H5X 0.9500
C6X H6X 0.9500
C1W C2W 1.3900
C1W C6W 1.3900
C1W H1W 0.9500
C2W C3W 1.3900
C2W H2W 0.9500
C3W C4W 1.3900
C3W H3W 0.9500
C4W C5W 1.3900
C4W H4W 0.9500
C5W C6W 1.3900
C5W H5W 0.9500
C6W H6W 0.9500
C1V C2V 1.3900
C1V C6V 1.3900
C1V H1V 0.9500
C2V C3V 1.3900
C2V H2V 0.9500
C3V C4V 1.3900
C3V H3V 0.9500
C4V C5V 1.3900
C4V H4V 0.9500
C5V C6V 1.3900
C5V H5V 0.9500
C6V H6V 0.9500
